data_7020522
loop_
_publ_author_name
'Mansell, Stephen M.'
'Green, Michael'
'Russell, Christopher A.'

_publ_section_title
;
 Coordination chemistry of trimethylsilylphosphaalkyne: a phosphaalkyne
 bearing a reactive substituent.
;
_journal_issue 47
_journal_name_full 'Dalton transactions (Cambridge, England : 2003)'
_journal_page_first 14360
_journal_page_last 14368
_journal_paper_doi 10.1039/c2dt31756g
_journal_volume 41
_journal_year 2012
_chemical_formula_moiety 'C102 H102 P8 Pd5 Si3, 2(C7 H8)'
_chemical_formula_sum 'C116 H118 P8 Pd5 Si3'
_chemical_formula_weight 2376.13
_chemical_name_systematic
;
?
;
_space_group_IT_number 2
_symmetry_cell_setting triclinic
_symmetry_space_group_name_Hall '-P 1'
_symmetry_space_group_name_H-M 'P -1'
_atom_sites_solution_hydrogens geom
_atom_sites_solution_primary direct
_atom_sites_solution_secondary difmap
_audit_creation_method SHELXL-97
_cell_angle_alpha 87.751(8)
_cell_angle_beta 80.249(7)
_cell_angle_gamma 71.765(7)
_cell_formula_units_Z 2
_cell_length_a 14.936(2)
_cell_length_b 15.000(2)
_cell_length_c 27.470(4)
_cell_measurement_reflns_used 36905
_cell_measurement_temperature 100(2)
_cell_measurement_theta_max 28.289
_cell_measurement_theta_min 2.794
_cell_volume 5760.2(14)
_computing_cell_refinement 'APEX-II and SAINT (Bruker, 2001)'
_computing_data_collection 'APEX-II (Bruker, 2004)'
_computing_data_reduction 'SAINT v7.51A (BRUKER)'
_computing_molecular_graphics SHELXTL
_computing_publication_material SHELXTL
_computing_structure_refinement 'SHELXL-97 (Sheldrick, 1997)'
_computing_structure_solution 'SHELXS-97 (Sheldrick, 1990)'
_diffrn_ambient_temperature 100(2)
_diffrn_detector_area_resol_mean '4096x4096pixels / 62x62mm'
_diffrn_measured_fraction_theta_full 0.981
_diffrn_measured_fraction_theta_max 0.981
_diffrn_measurement_device_type 'Bruker Kappa-APEX-II area-detector'
_diffrn_measurement_method '\f and \w scans'
_diffrn_radiation_monochromator graphite
_diffrn_radiation_source 'fine-focus sealed tube'
_diffrn_radiation_type MoK\a
_diffrn_radiation_wavelength 0.71073
_diffrn_reflns_av_R_equivalents 0.0564
_diffrn_reflns_av_sigmaI/netI 0.0608
_diffrn_reflns_limit_h_max 19
_diffrn_reflns_limit_h_min -19
_diffrn_reflns_limit_k_max 19
_diffrn_reflns_limit_k_min -19
_diffrn_reflns_limit_l_max 36
_diffrn_reflns_limit_l_min -36
_diffrn_reflns_number 94768
_diffrn_reflns_theta_full 28.41
_diffrn_reflns_theta_max 28.41
_diffrn_reflns_theta_min 1.46
_diffrn_standards_number 0
_exptl_absorpt_coefficient_mu 0.952
_exptl_absorpt_correction_T_max 0.858575
_exptl_absorpt_correction_T_min 0.631123
_exptl_absorpt_correction_type multi-scan
_exptl_absorpt_process_details SADABS-2007/4
_exptl_crystal_colour Red
_exptl_crystal_density_diffrn 1.370
_exptl_crystal_density_method 'not measured'
_exptl_crystal_description Block
_exptl_crystal_F_000 2412
_exptl_crystal_size_max 0.23
_exptl_crystal_size_mid 0.16
_exptl_crystal_size_min 0.16
_refine_diff_density_max 1.228
_refine_diff_density_min -1.862
_refine_diff_density_rms 0.227
_refine_ls_extinction_method none
_refine_ls_goodness_of_fit_ref 1.032
_refine_ls_hydrogen_treatment constr
_refine_ls_matrix_type full
_refine_ls_number_parameters 1314
_refine_ls_number_reflns 28377
_refine_ls_number_restraints 115
_refine_ls_restrained_S_all 1.031
_refine_ls_R_factor_all 0.0675
_refine_ls_R_factor_gt 0.0499
_refine_ls_shift/su_max 0.001
_refine_ls_shift/su_mean 0.000
_refine_ls_structure_factor_coef Fsqd
_refine_ls_weighting_details 'calc w=1/[\s^2^(Fo^2^)+(0.1070P)^2^+2.5597P] where P=(Fo^2^+2Fc^2^)/3'
_refine_ls_weighting_scheme calc
_refine_ls_wR_factor_gt 0.1527
_refine_ls_wR_factor_ref 0.1733
_reflns_number_gt 21905
_reflns_number_total 28377
_reflns_threshold_expression >2sigma(I)
_cod_data_source_file c2dt31756g.txt
_cod_data_source_block 9
_cod_depositor_comments
;
The following automatic conversions were performed:

'_symmetry_cell_setting' value 'Triclinic' changed to 'triclinic'
according to /home/saulius/struct/CIF-dictionaries/cif_core.dic
dictionary named 'cif_core.dic' version 2.4.2 from 2011-04-26.

Automatic conversion script
Id: cif_fix_values 1891 2012-01-12 08:04:46Z andrius 
;
_cod_original_cell_volume 5760.5(15)
_cod_database_code 7020522

loop_
_symmetry_equiv_pos_as_xyz
'x, y, z'
'-x, -y, -z'

loop_
_atom_site_label
_atom_site_type_symbol
_atom_site_fract_x
_atom_site_fract_y
_atom_site_fract_z
_atom_site_U_iso_or_equiv
_atom_site_adp_type
_atom_site_occupancy
_atom_site_symmetry_multiplicity
_atom_site_calc_flag
_atom_site_refinement_flags
_atom_site_disorder_assembly
_atom_site_disorder_group
Pd1 Pd 0.64292(2) 0.40253(2) 0.283019(10) 0.02337(8) Uani 1 1 d . A .
Pd2 Pd 0.56187(2) 0.30009(2) 0.242596(10) 0.02502(8) Uani 1 1 d . A .
Pd3 Pd 0.43616(2) 0.45578(2) 0.306095(10) 0.02464(8) Uani 1 1 d . A .
Pd4 Pd 0.67359(2) 0.39549(2) 0.176392(11) 0.02882(8) Uani 1 1 d . A .
Pd5 Pd 0.69654(2) 0.20465(2) 0.307069(10) 0.02494(8) Uani 1 1 d . A .
P1 P 0.71496(7) 0.49411(7) 0.31698(4) 0.0254(2) Uani 1 1 d . . .
P2 P 0.49294(8) 0.20881(8) 0.20628(4) 0.0325(2) Uani 1 1 d . . .
P3 P 0.29550(7) 0.57833(7) 0.30776(4) 0.0249(2) Uani 1 1 d . . .
P4 P 0.78554(8) 0.36601(10) 0.10545(4) 0.0419(3) Uani 1 1 d . . .
P5 P 0.70756(7) 0.09398(7) 0.36891(4) 0.0244(2) Uani 1 1 d . . .
P6 P 0.52120(8) 0.47141(8) 0.23019(4) 0.0297(2) Uani 1 1 d . . .
P7 P 0.73718(8) 0.27341(8) 0.22653(4) 0.0307(2) Uani 1 1 d . . .
P8 P 0.55072(7) 0.31340(7) 0.33366(4) 0.0259(2) Uani 1 1 d . . .
Si1 Si 0.50328(9) 0.61492(10) 0.13603(5) 0.0386(3) Uani 1 1 d . . .
Si2 Si 0.38296(8) 0.36121(8) 0.43159(4) 0.0290(2) Uani 1 1 d . . .
Si3 Si 0.93308(9) 0.09508(9) 0.22907(5) 0.0373(3) Uani 1 1 d . . .
C1 C 0.7867(3) 0.5507(3) 0.27298(15) 0.0292(8) Uani 1 1 d . . .
C2 C 0.8734(3) 0.5580(3) 0.28071(16) 0.0358(10) Uani 1 1 d . . .
H2 H 0.8990 0.5312 0.3092 0.043 Uiso 1 1 calc R . .
C3 C 0.9230(3) 0.6040(4) 0.24736(18) 0.0429(11) Uani 1 1 d . . .
H3 H 0.9827 0.6080 0.2529 0.052 Uiso 1 1 calc R . .
C4 C 0.8863(4) 0.6443(3) 0.20574(18) 0.0434(11) Uani 1 1 d . . .
H4 H 0.9198 0.6772 0.1832 0.052 Uiso 1 1 calc R . .
C5 C 0.8005(4) 0.6361(3) 0.19740(18) 0.0428(11) Uani 1 1 d . . .
H5 H 0.7754 0.6626 0.1687 0.051 Uiso 1 1 calc R . .
C6 C 0.7510(3) 0.5893(3) 0.23078(16) 0.0364(10) Uani 1 1 d . . .
H6 H 0.6923 0.5836 0.2247 0.044 Uiso 1 1 calc R . .
C7 C 0.7982(3) 0.4355(3) 0.35853(14) 0.0293(8) Uani 1 1 d . . .
C8 C 0.8626(3) 0.3472(3) 0.34468(18) 0.0406(11) Uani 1 1 d . . .
H8 H 0.8596 0.3179 0.3152 0.049 Uiso 1 1 calc R . .
C9 C 0.9310(4) 0.3016(4) 0.37324(19) 0.0489(13) Uani 1 1 d . . .
H9 H 0.9749 0.2418 0.3630 0.059 Uiso 1 1 calc R . .
C10 C 0.9356(4) 0.3427(4) 0.41672(18) 0.0457(12) Uani 1 1 d . . .
H10 H 0.9827 0.3116 0.4363 0.055 Uiso 1 1 calc R . .
C11 C 0.8706(4) 0.4300(4) 0.43135(17) 0.0439(11) Uani 1 1 d . . .
H11 H 0.8726 0.4581 0.4614 0.053 Uiso 1 1 calc R . .
C12 C 0.8028(3) 0.4765(3) 0.40251(15) 0.0355(9) Uani 1 1 d . . .
H12 H 0.7593 0.5364 0.4127 0.043 Uiso 1 1 calc R . .
C13 C 0.6338(3) 0.5939(3) 0.35465(14) 0.0280(8) Uani 1 1 d . . .
C14 C 0.5562(3) 0.5796(3) 0.38557(15) 0.0330(9) Uani 1 1 d . . .
H14 H 0.5451 0.5206 0.3859 0.040 Uiso 1 1 calc R . .
C15 C 0.4942(3) 0.6537(3) 0.41636(16) 0.0389(10) Uani 1 1 d . . .
H15 H 0.4413 0.6439 0.4379 0.047 Uiso 1 1 calc R . .
C16 C 0.5083(4) 0.7401(3) 0.41609(17) 0.0425(11) Uani 1 1 d . . .
H16 H 0.4658 0.7893 0.4373 0.051 Uiso 1 1 calc R . .
C17 C 0.5848(4) 0.7546(3) 0.38463(19) 0.0448(12) Uani 1 1 d . . .
H17 H 0.5943 0.8144 0.3837 0.054 Uiso 1 1 calc R . .
C18 C 0.6487(3) 0.6809(3) 0.35397(18) 0.0401(10) Uani 1 1 d . . .
H18 H 0.7020 0.6906 0.3328 0.048 Uiso 1 1 calc R . .
C19 C 0.5217(8) 0.1391(5) 0.1090(2) 0.110(4) Uani 1 1 d . . .
H19 H 0.5261 0.0794 0.1231 0.132 Uiso 1 1 calc R . .
C20 C 0.5330(11) 0.1490(6) 0.0574(3) 0.167(6) Uani 1 1 d . . .
H20 H 0.5492 0.0954 0.0365 0.201 Uiso 1 1 calc R . .
C21 C 0.5206(9) 0.2355(5) 0.0374(2) 0.127(4) Uani 1 1 d . . .
H21 H 0.5217 0.2427 0.0028 0.152 Uiso 1 1 calc R . .
C22 C 0.5069(5) 0.3107(5) 0.0658(2) 0.0665(18) Uani 1 1 d . . .
H22 H 0.5035 0.3698 0.0511 0.080 Uiso 1 1 calc R . .
C23 C 0.4977(4) 0.3021(4) 0.11660(18) 0.0463(12) Uani 1 1 d . . .
H23 H 0.4867 0.3561 0.1365 0.056 Uiso 1 1 calc R . .
C24 C 0.5043(4) 0.2162(4) 0.13915(17) 0.0459(12) Uani 1 1 d . . .
C25 C 0.3646(3) 0.2338(3) 0.22675(19) 0.0416(11) Uani 1 1 d . . .
C26 C 0.3275(4) 0.2618(4) 0.2756(2) 0.0470(12) Uani 1 1 d . . .
H26 H 0.3685 0.2694 0.2970 0.056 Uiso 1 1 calc R . .
C27 C 0.2302(4) 0.2788(4) 0.2935(3) 0.0669(17) Uani 1 1 d . . .
H27 H 0.2051 0.2964 0.3271 0.080 Uiso 1 1 calc R . .
C28 C 0.1713(5) 0.2698(5) 0.2621(3) 0.082(2) Uani 1 1 d . . .
H28 H 0.1050 0.2824 0.2742 0.099 Uiso 1 1 calc R . .
C29 C 0.2050(5) 0.2437(5) 0.2145(3) 0.076(2) Uani 1 1 d . . .
H29 H 0.1630 0.2377 0.1934 0.092 Uiso 1 1 calc R . .
C30 C 0.3015(4) 0.2256(4) 0.1965(3) 0.0612(16) Uani 1 1 d . . .
H30 H 0.3251 0.2073 0.1629 0.073 Uiso 1 1 calc R . .
C31 C 0.5400(3) 0.0817(3) 0.21553(15) 0.0352(10) Uani 1 1 d . . .
C32 C 0.4837(4) 0.0224(3) 0.21777(19) 0.0449(11) Uani 1 1 d . . .
H32 H 0.4178 0.0481 0.2156 0.054 Uiso 1 1 calc R . .
C33 C 0.5228(4) -0.0737(4) 0.2231(2) 0.0546(14) Uani 1 1 d . . .
H33 H 0.4840 -0.1135 0.2243 0.066 Uiso 1 1 calc R . .
C34 C 0.6192(5) -0.1114(4) 0.2266(2) 0.0551(14) Uani 1 1 d . . .
H34 H 0.6465 -0.1772 0.2299 0.066 Uiso 1 1 calc R . .
C35 C 0.6743(4) -0.0542(4) 0.22516(19) 0.0529(14) Uani 1 1 d . . .
H35 H 0.7399 -0.0803 0.2280 0.063 Uiso 1 1 calc R . .
C36 C 0.6354(4) 0.0435(3) 0.21954(17) 0.0409(11) Uani 1 1 d . . .
H36 H 0.6746 0.0828 0.2185 0.049 Uiso 1 1 calc R . .
C37 C 0.1903(3) 0.5862(3) 0.35482(15) 0.0304(9) Uani 1 1 d . . .
C38 C 0.1824(4) 0.6265(3) 0.40113(16) 0.0424(11) Uani 1 1 d . . .
H38 H 0.2302 0.6521 0.4072 0.051 Uiso 1 1 calc R . .
C39 C 0.1066(5) 0.6295(4) 0.4378(2) 0.0597(16) Uani 1 1 d . . .
H39 H 0.1015 0.6580 0.4688 0.072 Uiso 1 1 calc R . .
C40 C 0.0383(4) 0.5913(4) 0.4295(2) 0.0657(19) Uani 1 1 d . . .
H40 H -0.0142 0.5934 0.4548 0.079 Uiso 1 1 calc R . .
C41 C 0.0459(4) 0.5500(4) 0.3844(2) 0.0600(16) Uani 1 1 d . . .
H41 H -0.0010 0.5224 0.3791 0.072 Uiso 1 1 calc R . .
C42 C 0.1213(3) 0.5479(4) 0.34651(18) 0.0405(11) Uani 1 1 d . . .
H42 H 0.1252 0.5206 0.3153 0.049 Uiso 1 1 calc R . .
C43 C 0.2433(3) 0.5837(3) 0.25148(15) 0.0305(9) Uani 1 1 d . . .
C44 C 0.2724(4) 0.5042(3) 0.22217(17) 0.0418(11) Uani 1 1 d . . .
H44 H 0.3192 0.4496 0.2309 0.050 Uiso 1 1 calc R . .
C45 C 0.2332(5) 0.5036(4) 0.1795(2) 0.0635(17) Uani 1 1 d . . .
H45 H 0.2539 0.4485 0.1594 0.076 Uiso 1 1 calc R . .
C46 C 0.1659(4) 0.5812(4) 0.1665(2) 0.0570(15) Uani 1 1 d . . .
H46 H 0.1390 0.5798 0.1377 0.068 Uiso 1 1 calc R . .
C47 C 0.1366(3) 0.6619(4) 0.19534(18) 0.0462(12) Uani 1 1 d . . .
H47 H 0.0909 0.7166 0.1857 0.055 Uiso 1 1 calc R . .
C48 C 0.1733(3) 0.6638(3) 0.23813(16) 0.0360(10) Uani 1 1 d . . .
H48 H 0.1514 0.7188 0.2584 0.043 Uiso 1 1 calc R . .
C49 C 0.3098(3) 0.6947(3) 0.31194(15) 0.0308(9) Uani 1 1 d . . .
C50 C 0.4009(3) 0.7014(3) 0.30255(17) 0.0380(10) Uani 1 1 d . . .
H50 H 0.4540 0.6465 0.2946 0.046 Uiso 1 1 calc R . .
C51 C 0.4159(4) 0.7892(4) 0.3047(2) 0.0497(13) Uani 1 1 d . . .
H51 H 0.4791 0.7929 0.2984 0.060 Uiso 1 1 calc R . .
C52 C 0.3412(4) 0.8681(4) 0.3156(2) 0.0562(15) Uani 1 1 d . . .
H52 H 0.3517 0.9274 0.3158 0.067 Uiso 1 1 calc R . .
C53 C 0.2481(4) 0.8621(4) 0.3267(2) 0.0569(14) Uani 1 1 d . . .
H53 H 0.1957 0.9172 0.3356 0.068 Uiso 1 1 calc R . .
C54 C 0.2320(4) 0.7763(3) 0.3246(2) 0.0448(11) Uani 1 1 d . . .
H54 H 0.1687 0.7726 0.3317 0.054 Uiso 1 1 calc R . .
C55 C 0.8980(3) 0.3860(4) 0.1114(2) 0.0526(14) Uani 1 1 d . A .
C56 C 0.9621(4) 0.3961(7) 0.0706(3) 0.092(3) Uani 1 1 d . . .
H56 H 0.9467 0.3959 0.0385 0.110 Uiso 1 1 calc R A .
C57 C 1.0482(5) 0.4065(8) 0.0763(4) 0.111(3) Uani 1 1 d . A .
H57 H 1.0923 0.4124 0.0481 0.133 Uiso 1 1 calc R . .
C58 C 1.0696(5) 0.4082(6) 0.1214(4) 0.097(3) Uani 1 1 d . . .
H58 H 1.1296 0.4143 0.1249 0.117 Uiso 1 1 calc R A .
C59 C 1.0057(5) 0.4014(5) 0.1630(3) 0.078(2) Uani 1 1 d . A .
H59 H 1.0209 0.4044 0.1950 0.093 Uiso 1 1 calc R . .
C60 C 0.9181(4) 0.3899(4) 0.1576(2) 0.0519(13) Uani 1 1 d . . .
H60 H 0.8736 0.3849 0.1858 0.062 Uiso 1 1 calc R A .
C61A C 0.7611(10) 0.4153(16) 0.0459(3) 0.038(4) Uani 0.59(5) 1 d PG A 1
C62A C 0.7413(9) 0.3682(18) 0.0085(3) 0.052(4) Uani 0.59(5) 1 d PG A 1
H62A H 0.7440 0.3043 0.0123 0.063 Uiso 0.59(5) 1 calc PR A 1
C63A C 0.7177(7) 0.415(2) -0.0345(3) 0.064(6) Uani 0.59(5) 1 d PG A 1
H63A H 0.7041 0.3826 -0.0601 0.077 Uiso 0.59(5) 1 calc PR A 1
C64A C 0.7138(9) 0.508(2) -0.0401(4) 0.070(8) Uani 0.59(5) 1 d PG A 1
H64A H 0.6976 0.5401 -0.0695 0.084 Uiso 0.59(5) 1 calc PR A 1
C65A C 0.7335(10) 0.5554(19) -0.0027(6) 0.076(7) Uani 0.59(5) 1 d PG A 1
H65A H 0.7309 0.6193 -0.0065 0.091 Uiso 0.59(5) 1 calc PR A 1
C66A C 0.7572(10) 0.5088(16) 0.0403(5) 0.054(5) Uani 0.59(5) 1 d PG A 1
H66A H 0.7707 0.5410 0.0659 0.065 Uiso 0.59(5) 1 calc PR A 1
C67 C 0.8222(4) 0.2442(5) 0.08574(19) 0.0601(16) Uani 1 1 d . A 1
C61B C 0.7595(16) 0.4462(17) 0.0504(6) 0.039(5) Uani 0.41(5) 1 d PG A 2
C62B C 0.7374(15) 0.410(2) 0.0098(6) 0.056(5) Uani 0.41(5) 1 d PG A 2
H62B H 0.7375 0.3465 0.0098 0.067 Uiso 0.41(5) 1 calc PR A 2
C63B C 0.7152(12) 0.466(3) -0.0306(6) 0.055(7) Uani 0.41(5) 1 d PG A 2
H63B H 0.7001 0.4413 -0.0583 0.066 Uiso 0.41(5) 1 calc PR A 2
C64B C 0.7151(14) 0.559(3) -0.0304(9) 0.079(9) Uani 0.41(5) 1 d PG A 2
H64B H 0.6999 0.5973 -0.0581 0.095 Uiso 0.41(5) 1 calc PR A 2
C65B C 0.7371(18) 0.5953(19) 0.0101(11) 0.091(9) Uani 0.41(5) 1 d PG A 2
H65B H 0.7370 0.6586 0.0102 0.109 Uiso 0.41(5) 1 calc PR A 2
C66B C 0.7593(18) 0.5389(16) 0.0505(9) 0.053(5) Uani 0.41(5) 1 d PG A 2
H66B H 0.7744 0.5638 0.0782 0.063 Uiso 0.41(5) 1 calc PR A 2
C68 C 0.9071(6) 0.2016(6) 0.0534(2) 0.097(3) Uani 1 1 d . . .
H68 H 0.9494 0.2365 0.0415 0.116 Uiso 1 1 calc R A 1
C69 C 0.9299(10) 0.1083(10) 0.0384(4) 0.165(7) Uani 1 1 d . A .
H69 H 0.9859 0.0807 0.0152 0.198 Uiso 1 1 calc R . .
C70 C 0.8707(10) 0.0559(8) 0.0574(4) 0.151(6) Uani 1 1 d . . .
H70 H 0.8893 -0.0089 0.0491 0.182 Uiso 1 1 calc R A .
C71 C 0.7840(7) 0.0968(6) 0.0886(3) 0.110(3) Uani 1 1 d . A .
H71 H 0.7412 0.0621 0.0998 0.132 Uiso 1 1 calc R . .
C72 C 0.7627(5) 0.1907(5) 0.1029(2) 0.0708(19) Uani 1 1 d . . .
H72 H 0.7053 0.2189 0.1251 0.085 Uiso 1 1 calc R A 1
C73 C 0.7235(3) 0.1361(3) 0.42794(14) 0.0271(8) Uani 1 1 d . . .
C74 C 0.7499(3) 0.0755(3) 0.46711(15) 0.0315(9) Uani 1 1 d . . .
H74 H 0.7615 0.0100 0.4633 0.038 Uiso 1 1 calc R . .
C75 C 0.7591(3) 0.1108(3) 0.51126(16) 0.0365(10) Uani 1 1 d . . .
H75 H 0.7760 0.0697 0.5377 0.044 Uiso 1 1 calc R . .
C76 C 0.7436(3) 0.2063(3) 0.51666(17) 0.0405(11) Uani 1 1 d . . .
H76 H 0.7493 0.2309 0.5469 0.049 Uiso 1 1 calc R . .
C77 C 0.7198(3) 0.2656(3) 0.47791(17) 0.0394(10) Uani 1 1 d . . .
H77 H 0.7102 0.3308 0.4816 0.047 Uiso 1 1 calc R . .
C78 C 0.7098(3) 0.2312(3) 0.43370(16) 0.0324(9) Uani 1 1 d . . .
H78 H 0.6935 0.2728 0.4073 0.039 Uiso 1 1 calc R . .
C79 C 0.8003(3) -0.0215(3) 0.36080(14) 0.0282(8) Uani 1 1 d . . .
C80 C 0.8910(3) -0.0322(3) 0.37104(17) 0.0378(10) Uani 1 1 d . . .
H80 H 0.9037 0.0194 0.3842 0.045 Uiso 1 1 calc R . .
C81 C 0.9635(4) -0.1175(4) 0.36222(19) 0.0485(13) Uani 1 1 d . . .
H81 H 1.0251 -0.1242 0.3697 0.058 Uiso 1 1 calc R . .
C82 C 0.9459(4) -0.1926(4) 0.3425(2) 0.0516(14) Uani 1 1 d . . .
H82 H 0.9955 -0.2507 0.3365 0.062 Uiso 1 1 calc R . .
C83 C 0.8571(4) -0.1836(3) 0.3316(2) 0.0502(13) Uani 1 1 d . . .
H83 H 0.8456 -0.2350 0.3176 0.060 Uiso 1 1 calc R . .
C84 C 0.7833(3) -0.0976(3) 0.34112(17) 0.0370(10) Uani 1 1 d . . .
H84 H 0.7215 -0.0916 0.3341 0.044 Uiso 1 1 calc R . .
C85 C 0.5993(3) 0.0590(3) 0.38386(14) 0.0255(8) Uani 1 1 d . . .
C86 C 0.5807(3) 0.0079(3) 0.42613(14) 0.0300(9) Uani 1 1 d . . .
H86 H 0.6244 -0.0082 0.4488 0.036 Uiso 1 1 calc R . .
C87 C 0.4993(3) -0.0192(3) 0.43494(16) 0.0337(9) Uani 1 1 d . . .
H87 H 0.4868 -0.0530 0.4639 0.040 Uiso 1 1 calc R . .
C88 C 0.4360(3) 0.0026(3) 0.40182(17) 0.0366(10) Uani 1 1 d . . .
H88 H 0.3801 -0.0161 0.4081 0.044 Uiso 1 1 calc R . .
C89 C 0.4535(3) 0.0515(3) 0.35952(18) 0.0386(10) Uani 1 1 d . . .
H89 H 0.4104 0.0655 0.3365 0.046 Uiso 1 1 calc R . .
C90 C 0.5344(3) 0.0800(3) 0.35088(16) 0.0321(9) Uani 1 1 d . . .
H90 H 0.5459 0.1145 0.3220 0.039 Uiso 1 1 calc R . .
C91 C 0.5458(3) 0.5170(3) 0.17745(15) 0.0335(9) Uani 1 1 d . A .
C92 C 0.5038(4) 0.5675(4) 0.07463(19) 0.0531(14) Uani 1 1 d . A .
H92A H 0.5670 0.5233 0.0626 0.080 Uiso 1 1 calc R . .
H92B H 0.4891 0.6191 0.0513 0.080 Uiso 1 1 calc R . .
H92C H 0.4556 0.5350 0.0774 0.080 Uiso 1 1 calc R . .
C93 C 0.5794(5) 0.6920(4) 0.1310(2) 0.0609(15) Uani 1 1 d . A .
H93A H 0.5732 0.7209 0.1633 0.091 Uiso 1 1 calc R . .
H93B H 0.5593 0.7412 0.1070 0.091 Uiso 1 1 calc R . .
H93C H 0.6462 0.6549 0.1201 0.091 Uiso 1 1 calc R . .
C94 C 0.3795(4) 0.6868(4) 0.1599(2) 0.0684(19) Uani 1 1 d . A .
H94A H 0.3382 0.6466 0.1652 0.103 Uiso 1 1 calc R . .
H94B H 0.3568 0.7352 0.1359 0.103 Uiso 1 1 calc R . .
H94C H 0.3778 0.7168 0.1912 0.103 Uiso 1 1 calc R . .
C95 C 0.4510(3) 0.3630(3) 0.36935(14) 0.0293(8) Uani 1 1 d . A .
C96 C 0.2571(3) 0.3707(4) 0.4270(2) 0.0473(12) Uani 1 1 d . A .
H96A H 0.2280 0.4292 0.4105 0.071 Uiso 1 1 calc R . .
H96B H 0.2207 0.3708 0.4602 0.071 Uiso 1 1 calc R . .
H96C H 0.2565 0.3172 0.4079 0.071 Uiso 1 1 calc R . .
C97 C 0.3849(4) 0.4622(4) 0.46815(17) 0.0473(12) Uani 1 1 d . A .
H97A H 0.4507 0.4546 0.4724 0.071 Uiso 1 1 calc R . .
H97B H 0.3450 0.4646 0.5006 0.071 Uiso 1 1 calc R . .
H97C H 0.3599 0.5207 0.4507 0.071 Uiso 1 1 calc R . .
C98 C 0.4356(3) 0.2487(3) 0.46325(16) 0.0388(10) Uani 1 1 d . A .
H98A H 0.4360 0.1957 0.4434 0.058 Uiso 1 1 calc R . .
H98B H 0.3971 0.2485 0.4959 0.058 Uiso 1 1 calc R . .
H98C H 0.5012 0.2432 0.4670 0.058 Uiso 1 1 calc R . .
C99 C 0.8123(3) 0.1796(3) 0.24435(16) 0.0344(10) Uani 1 1 d . A .
C100 C 0.9255(4) -0.0262(4) 0.2238(2) 0.0562(14) Uani 1 1 d . A .
H10A H 0.8893 -0.0414 0.2544 0.084 Uiso 1 1 calc R . .
H10B H 0.9900 -0.0712 0.2182 0.084 Uiso 1 1 calc R . .
H10C H 0.8931 -0.0294 0.1960 0.084 Uiso 1 1 calc R . .
C101 C 1.0014(4) 0.0998(4) 0.2797(2) 0.0555(14) Uani 1 1 d . A .
H10D H 1.0261 0.1533 0.2747 0.083 Uiso 1 1 calc R . .
H10E H 1.0547 0.0416 0.2793 0.083 Uiso 1 1 calc R . .
H10F H 0.9589 0.1070 0.3117 0.083 Uiso 1 1 calc R . .
C102 C 0.9974(4) 0.1255(5) 0.1697(2) 0.0701(19) Uani 1 1 d . A 3
H10G H 0.9693 0.1120 0.1422 0.105 Uiso 1 1 calc R A 3
H10H H 1.0651 0.0881 0.1656 0.105 Uiso 1 1 calc R A 3
H10I H 0.9917 0.1924 0.1700 0.105 Uiso 1 1 calc R A 3
C103 C 0.8562(2) 0.8435(2) 0.51671(11) 0.0467(12) Uani 1 1 d G B 3
C104 C 0.9400(2) 0.8671(2) 0.50454(10) 0.0515(13) Uani 1 1 d G B 3
H104 H 0.9743 0.8575 0.4717 0.062 Uiso 1 1 calc R B 3
C105 C 0.9737(2) 0.9049(3) 0.54036(14) 0.0578(15) Uani 1 1 d G B 3
H105 H 1.0310 0.9210 0.5320 0.069 Uiso 1 1 calc R B 3
C106 C 0.9236(3) 0.9189(2) 0.58836(12) 0.0559(14) Uani 1 1 d G B 3
H106 H 0.9466 0.9447 0.6128 0.067 Uiso 1 1 calc R B 3
C107 C 0.8398(2) 0.8953(2) 0.60053(10) 0.0543(14) Uani 1 1 d G B 3
H107 H 0.8055 0.9049 0.6333 0.065 Uiso 1 1 calc R B 3
C108 C 0.80607(19) 0.8575(2) 0.56471(13) 0.0468(12) Uani 1 1 d G B 3
H108 H 0.7488 0.8414 0.5730 0.056 Uiso 1 1 calc R B 3
C109 C 0.8194(4) 0.8040(4) 0.4776(2) 0.0574(14) Uani 1 1 d . B 3
H10J H 0.8350 0.8320 0.4457 0.086 Uiso 1 1 calc R B 3
H10K H 0.7499 0.8186 0.4863 0.086 Uiso 1 1 calc R B 3
H10L H 0.8493 0.7358 0.4753 0.086 Uiso 1 1 calc R B 3
C110 C 0.7406(9) 0.0700(7) 0.8515(3) 0.053(6) Uani 0.277(3) 1 d PG C 3
C111 C 0.8065(7) 0.0907(8) 0.8757(5) 0.053(5) Uani 0.277(3) 1 d PG C 3
H111 H 0.8646 0.0957 0.8573 0.064 Uiso 0.277(3) 1 calc PR C 3
C112 C 0.7874(8) 0.1040(9) 0.9266(5) 0.056(6) Uani 0.277(3) 1 d PG C 3
H112 H 0.8324 0.1181 0.9431 0.067 Uiso 0.277(3) 1 calc PR C 3
C113 C 0.7024(10) 0.0966(10) 0.9534(3) 0.098(11) Uani 0.277(3) 1 d PG C 3
H113 H 0.6893 0.1057 0.9883 0.117 Uiso 0.277(3) 1 calc PR C 3
C114 C 0.6365(8) 0.0760(9) 0.9293(4) 0.052(5) Uani 0.277(3) 1 d PG C 3
H114 H 0.5784 0.0710 0.9477 0.063 Uiso 0.277(3) 1 calc PR C 3
C115 C 0.6556(8) 0.0627(8) 0.8784(4) 0.057(6) Uani 0.277(3) 1 d PG C 3
H115 H 0.6106 0.0486 0.8619 0.069 Uiso 0.277(3) 1 calc PR C 3
C116 C 0.7551(15) 0.0579(13) 0.7987(8) 0.057(5) Uani 0.277(3) 1 d P C 3
H11A H 0.8106 0.0767 0.7836 0.086 Uiso 0.277(3) 1 calc PR C 3
H11B H 0.6982 0.0970 0.7859 0.086 Uiso 0.277(3) 1 calc PR C 3
H11C H 0.7663 -0.0081 0.7906 0.086 Uiso 0.277(3) 1 calc PR C 3
C117 C 0.2293(11) 0.1682(9) 1.0048(4) 0.070(5) Uani 0.340(5) 1 d PGU D 4
C118 C 0.1498(9) 0.2186(10) 0.9842(5) 0.092(7) Uani 0.340(5) 1 d PGU D 4
H118 H 0.0922 0.2517 1.0050 0.110 Uiso 0.340(5) 1 calc PR D 4
C119 C 0.1547(10) 0.2205(10) 0.9332(6) 0.081(7) Uani 0.340(5) 1 d PGU D 4
H119 H 0.1004 0.2550 0.9192 0.097 Uiso 0.340(5) 1 calc PR D 4
C120 C 0.2390(13) 0.1720(11) 0.9028(4) 0.073(7) Uani 0.340(5) 1 d PGU D 4
H120 H 0.2423 0.1734 0.8680 0.088 Uiso 0.340(5) 1 calc PR D 4
C121 C 0.3185(10) 0.1216(11) 0.9234(6) 0.077(8) Uani 0.340(5) 1 d PGU D 4
H121 H 0.3761 0.0885 0.9026 0.092 Uiso 0.340(5) 1 calc PR D 4
C122 C 0.3136(9) 0.1197(9) 0.9744(6) 0.084(7) Uani 0.340(5) 1 d PGU D 4
H122 H 0.3679 0.0852 0.9884 0.101 Uiso 0.340(5) 1 calc PR D 4
C123 C 0.2274(17) 0.155(2) 1.0541(8) 0.104(9) Uani 0.340(5) 1 d PU D 4
H12A H 0.1730 0.2038 1.0722 0.155 Uiso 0.340(5) 1 calc PR D 4
H12B H 0.2869 0.1592 1.0630 0.155 Uiso 0.340(5) 1 calc PR D 4
H12C H 0.2211 0.0932 1.0627 0.155 Uiso 0.340(5) 1 calc PR D 4
C124 C 0.1724(10) 0.1893(9) 0.9107(5) 0.086(7) Uani 0.383(5) 1 d PGU E 5
C125 C 0.1587(8) 0.2779(10) 0.9298(4) 0.076(6) Uani 0.383(5) 1 d PGU E 5
H125 H 0.2118 0.2948 0.9361 0.091 Uiso 0.383(5) 1 calc PR E 5
C126 C 0.0672(10) 0.3417(9) 0.9396(3) 0.105(8) Uani 0.383(5) 1 d PGU E 5
H126 H 0.0578 0.4022 0.9526 0.126 Uiso 0.383(5) 1 calc PR E 5
C127 C -0.0106(7) 0.3168(13) 0.9303(4) 0.099(8) Uani 0.383(5) 1 d PGU E 5
H127 H -0.0731 0.3604 0.9370 0.119 Uiso 0.383(5) 1 calc PR E 5
C128 C 0.0031(11) 0.2282(14) 0.9111(4) 0.123(9) Uani 0.383(5) 1 d PGU E 5
H128 H -0.0500 0.2113 0.9048 0.148 Uiso 0.383(5) 1 calc PR E 5
C129 C 0.0946(14) 0.1645(9) 0.9013(4) 0.094(7) Uani 0.383(5) 1 d PGU E 5
H129 H 0.1040 0.1039 0.8883 0.112 Uiso 0.383(5) 1 calc PR E 5
C130 C 0.269(2) 0.1300(14) 0.9122(8) 0.080(8) Uani 0.383(5) 1 d PU E 5
H13A H 0.3135 0.1527 0.8888 0.120 Uiso 0.383(5) 1 calc PR E 5
H13B H 0.2748 0.0655 0.9033 0.120 Uiso 0.383(5) 1 calc PR E 5
H13C H 0.2829 0.1314 0.9457 0.120 Uiso 0.383(5) 1 calc PR E 5

loop_
_atom_site_aniso_label
_atom_site_aniso_U_11
_atom_site_aniso_U_22
_atom_site_aniso_U_33
_atom_site_aniso_U_23
_atom_site_aniso_U_13
_atom_site_aniso_U_12
Pd1 0.02225(15) 0.02250(16) 0.02353(14) 0.00037(11) -0.00131(11) -0.00568(11)
Pd2 0.02508(16) 0.02406(16) 0.02431(15) -0.00056(11) -0.00285(11) -0.00590(12)
Pd3 0.02152(15) 0.02346(16) 0.02466(15) 0.00154(11) -0.00045(11) -0.00282(11)
Pd4 0.02711(17) 0.03216(18) 0.02319(15) 0.00302(12) 0.00015(11) -0.00606(13)
Pd5 0.02293(15) 0.02182(16) 0.02549(15) 0.00108(11) -0.00102(11) -0.00211(11)
P1 0.0242(5) 0.0236(5) 0.0266(5) -0.0007(4) -0.0023(4) -0.0058(4)
P2 0.0391(6) 0.0291(6) 0.0318(5) 0.0010(4) -0.0103(4) -0.0117(5)
P3 0.0220(5) 0.0230(5) 0.0273(5) -0.0006(4) -0.0024(4) -0.0044(4)
P4 0.0281(6) 0.0651(9) 0.0254(5) 0.0045(5) -0.0001(4) -0.0073(5)
P5 0.0232(5) 0.0209(5) 0.0266(5) -0.0003(4) -0.0027(4) -0.0040(4)
P6 0.0262(5) 0.0296(6) 0.0270(5) 0.0048(4) 0.0004(4) -0.0026(4)
P7 0.0295(6) 0.0288(6) 0.0263(5) 0.0001(4) 0.0024(4) -0.0022(4)
P8 0.0247(5) 0.0218(5) 0.0255(5) 0.0022(4) 0.0003(4) -0.0017(4)
Si1 0.0334(7) 0.0409(7) 0.0401(7) 0.0177(5) -0.0066(5) -0.0114(5)
Si2 0.0287(6) 0.0261(6) 0.0268(5) 0.0014(4) 0.0037(4) -0.0052(4)
Si3 0.0294(6) 0.0350(7) 0.0368(6) -0.0009(5) 0.0033(5) 0.0009(5)
C1 0.026(2) 0.027(2) 0.033(2) -0.0011(16) 0.0008(16) -0.0085(16)
C2 0.034(2) 0.042(3) 0.035(2) 0.0009(18) -0.0058(18) -0.0174(19)
C3 0.037(3) 0.053(3) 0.044(3) -0.002(2) -0.004(2) -0.023(2)
C4 0.041(3) 0.040(3) 0.048(3) 0.007(2) 0.004(2) -0.018(2)
C5 0.047(3) 0.039(3) 0.041(2) 0.014(2) -0.007(2) -0.013(2)
C6 0.033(2) 0.037(3) 0.040(2) 0.0079(19) -0.0070(18) -0.0120(18)
C7 0.026(2) 0.033(2) 0.0293(19) 0.0043(16) -0.0040(15) -0.0107(16)
C8 0.041(3) 0.037(3) 0.042(2) 0.0000(19) -0.012(2) -0.006(2)
C9 0.047(3) 0.043(3) 0.050(3) 0.001(2) -0.017(2) 0.001(2)
C10 0.043(3) 0.044(3) 0.049(3) 0.016(2) -0.019(2) -0.008(2)
C11 0.053(3) 0.048(3) 0.035(2) 0.006(2) -0.015(2) -0.019(2)
C12 0.038(2) 0.036(2) 0.032(2) 0.0014(17) -0.0043(17) -0.0115(19)
C13 0.029(2) 0.026(2) 0.0276(19) -0.0031(15) -0.0031(15) -0.0072(16)
C14 0.033(2) 0.031(2) 0.032(2) -0.0020(17) 0.0024(17) -0.0092(17)
C15 0.037(2) 0.038(3) 0.035(2) -0.0056(18) 0.0074(18) -0.0070(19)
C16 0.047(3) 0.032(3) 0.038(2) -0.0116(19) 0.002(2) -0.001(2)
C17 0.049(3) 0.029(2) 0.055(3) -0.010(2) 0.000(2) -0.013(2)
C18 0.035(2) 0.035(3) 0.048(3) -0.007(2) 0.005(2) -0.0126(19)
C19 0.248(12) 0.050(4) 0.045(3) 0.012(3) -0.054(5) -0.050(5)
C20 0.40(2) 0.080(6) 0.042(4) 0.000(4) -0.059(7) -0.096(9)
C21 0.280(14) 0.059(5) 0.038(3) 0.010(3) -0.038(5) -0.043(6)
C22 0.100(5) 0.057(4) 0.043(3) 0.014(3) -0.027(3) -0.019(3)
C23 0.061(3) 0.037(3) 0.043(3) 0.003(2) -0.013(2) -0.015(2)
C24 0.066(3) 0.043(3) 0.034(2) 0.004(2) -0.020(2) -0.018(2)
C25 0.042(3) 0.036(3) 0.055(3) 0.008(2) -0.017(2) -0.020(2)
C26 0.041(3) 0.042(3) 0.060(3) 0.002(2) -0.005(2) -0.016(2)
C27 0.040(3) 0.059(4) 0.099(5) 0.005(3) 0.000(3) -0.020(3)
C28 0.041(4) 0.075(5) 0.135(7) 0.019(5) -0.016(4) -0.026(3)
C29 0.047(4) 0.077(5) 0.117(6) 0.011(4) -0.039(4) -0.025(3)
C30 0.058(4) 0.055(4) 0.083(4) 0.012(3) -0.035(3) -0.024(3)
C31 0.046(3) 0.030(2) 0.030(2) -0.0009(17) -0.0077(18) -0.0110(19)
C32 0.049(3) 0.034(3) 0.053(3) 0.002(2) -0.011(2) -0.015(2)
C33 0.076(4) 0.036(3) 0.058(3) 0.004(2) -0.016(3) -0.024(3)
C34 0.073(4) 0.026(3) 0.061(3) 0.003(2) -0.010(3) -0.008(2)
C35 0.059(3) 0.040(3) 0.051(3) -0.005(2) -0.015(3) 0.002(2)
C36 0.047(3) 0.034(3) 0.041(2) -0.0032(19) -0.007(2) -0.010(2)
C37 0.026(2) 0.026(2) 0.033(2) 0.0028(16) 0.0004(16) -0.0021(16)
C38 0.051(3) 0.035(3) 0.035(2) -0.0024(19) 0.001(2) -0.008(2)
C39 0.069(4) 0.045(3) 0.042(3) 0.000(2) 0.016(3) 0.002(3)
C40 0.043(3) 0.068(4) 0.057(3) 0.027(3) 0.018(3) 0.007(3)
C41 0.033(3) 0.076(4) 0.068(4) 0.037(3) -0.009(2) -0.016(3)
C42 0.028(2) 0.051(3) 0.045(3) 0.017(2) -0.0093(19) -0.016(2)
C43 0.029(2) 0.034(2) 0.029(2) 0.0037(16) -0.0032(16) -0.0107(17)
C44 0.050(3) 0.036(3) 0.040(2) -0.0003(19) -0.016(2) -0.010(2)
C45 0.080(4) 0.057(4) 0.052(3) -0.013(3) -0.031(3) -0.008(3)
C46 0.056(3) 0.077(4) 0.042(3) 0.010(3) -0.025(2) -0.020(3)
C47 0.033(3) 0.059(3) 0.043(3) 0.017(2) -0.011(2) -0.009(2)
C48 0.028(2) 0.038(3) 0.039(2) 0.0085(18) -0.0061(17) -0.0063(18)
C49 0.036(2) 0.023(2) 0.032(2) 0.0028(16) -0.0057(17) -0.0079(16)
C50 0.038(2) 0.032(2) 0.046(3) 0.0075(19) -0.014(2) -0.0119(19)
C51 0.051(3) 0.046(3) 0.065(3) 0.010(2) -0.022(3) -0.029(2)
C52 0.077(4) 0.027(3) 0.078(4) 0.007(2) -0.027(3) -0.029(3)
C53 0.060(4) 0.028(3) 0.076(4) -0.008(2) -0.005(3) -0.008(2)
C54 0.039(3) 0.027(2) 0.062(3) -0.001(2) -0.003(2) -0.0044(19)
C55 0.026(2) 0.074(4) 0.053(3) 0.006(3) -0.006(2) -0.009(2)
C56 0.032(3) 0.166(8) 0.076(4) 0.027(5) 0.002(3) -0.038(4)
C57 0.040(4) 0.182(10) 0.109(7) 0.023(7) -0.003(4) -0.041(5)
C58 0.034(4) 0.106(7) 0.149(8) -0.022(6) -0.012(4) -0.016(4)
C59 0.057(4) 0.064(4) 0.105(6) -0.032(4) -0.030(4) 0.003(3)
C60 0.038(3) 0.043(3) 0.068(3) -0.008(2) -0.012(2) 0.001(2)
C61A 0.028(5) 0.056(10) 0.026(5) 0.012(5) -0.006(4) -0.007(6)
C62A 0.041(5) 0.085(12) 0.023(4) 0.014(5) -0.007(4) -0.009(6)
C63A 0.044(6) 0.098(15) 0.039(5) 0.011(7) -0.015(4) -0.002(8)
C64A 0.038(6) 0.119(19) 0.043(7) 0.058(10) -0.013(5) -0.012(8)
C65A 0.043(7) 0.118(15) 0.058(9) 0.062(10) -0.011(6) -0.017(8)
C66A 0.032(5) 0.088(14) 0.042(7) 0.018(8) -0.002(5) -0.022(8)
C67 0.051(3) 0.079(4) 0.035(3) -0.013(3) 0.000(2) 0.000(3)
C61B 0.036(8) 0.052(13) 0.030(8) -0.005(7) 0.007(6) -0.021(9)
C62B 0.052(9) 0.054(13) 0.063(11) 0.013(8) -0.013(8) -0.018(9)
C63B 0.060(10) 0.071(19) 0.031(9) 0.032(9) -0.021(7) -0.013(10)
C64B 0.051(10) 0.11(2) 0.071(16) 0.059(15) 0.000(10) -0.023(13)
C65B 0.047(11) 0.13(2) 0.096(19) 0.047(17) 0.000(12) -0.031(14)
C66B 0.059(11) 0.057(11) 0.040(9) 0.009(8) 0.008(8) -0.023(9)
C68 0.081(5) 0.114(7) 0.057(4) -0.025(4) 0.017(4) 0.012(5)
C69 0.154(12) 0.166(13) 0.091(8) -0.052(8) 0.033(7) 0.049(9)
C70 0.203(15) 0.105(9) 0.092(8) -0.061(7) 0.007(8) 0.021(9)
C71 0.139(8) 0.073(6) 0.105(6) -0.049(5) -0.005(6) -0.016(5)
C72 0.079(5) 0.063(4) 0.054(3) -0.021(3) -0.002(3) 0.001(3)
C73 0.0221(19) 0.029(2) 0.0288(19) -0.0005(15) -0.0013(14) -0.0070(15)
C74 0.032(2) 0.027(2) 0.036(2) 0.0017(16) -0.0095(17) -0.0083(17)
C75 0.033(2) 0.041(3) 0.034(2) 0.0016(18) -0.0089(18) -0.0090(19)
C76 0.044(3) 0.042(3) 0.037(2) -0.010(2) -0.007(2) -0.015(2)
C77 0.047(3) 0.027(2) 0.044(2) -0.0069(19) -0.005(2) -0.0123(19)
C78 0.034(2) 0.025(2) 0.037(2) 0.0006(16) -0.0062(17) -0.0090(17)
C79 0.024(2) 0.026(2) 0.0298(19) -0.0018(15) -0.0014(15) -0.0023(15)
C80 0.027(2) 0.037(3) 0.042(2) -0.0039(19) -0.0022(18) -0.0019(18)
C81 0.032(3) 0.044(3) 0.058(3) 0.001(2) 0.000(2) 0.001(2)
C82 0.035(3) 0.032(3) 0.067(3) -0.001(2) 0.012(2) 0.009(2)
C83 0.049(3) 0.024(2) 0.065(3) -0.011(2) 0.012(2) -0.004(2)
C84 0.033(2) 0.024(2) 0.048(3) -0.0064(18) 0.0031(19) -0.0055(17)
C85 0.0246(19) 0.0215(19) 0.0275(18) -0.0014(14) -0.0038(14) -0.0032(14)
C86 0.030(2) 0.031(2) 0.0273(19) -0.0015(16) -0.0023(16) -0.0078(16)
C87 0.038(2) 0.027(2) 0.034(2) -0.0015(16) 0.0015(17) -0.0122(18)
C88 0.028(2) 0.036(2) 0.046(2) -0.0045(19) -0.0015(18) -0.0118(18)
C89 0.030(2) 0.043(3) 0.047(3) 0.004(2) -0.0121(19) -0.0134(19)
C90 0.031(2) 0.031(2) 0.035(2) 0.0044(17) -0.0070(17) -0.0098(17)
C91 0.030(2) 0.036(2) 0.033(2) 0.0073(17) -0.0042(17) -0.0104(18)
C92 0.047(3) 0.072(4) 0.047(3) 0.018(3) -0.018(2) -0.024(3)
C93 0.067(4) 0.056(4) 0.068(4) 0.023(3) -0.019(3) -0.030(3)
C94 0.054(4) 0.062(4) 0.068(4) 0.030(3) -0.001(3) 0.005(3)
C95 0.030(2) 0.029(2) 0.0250(18) 0.0027(15) -0.0021(15) -0.0050(16)
C96 0.036(3) 0.041(3) 0.059(3) 0.016(2) -0.002(2) -0.009(2)
C97 0.060(3) 0.043(3) 0.035(2) -0.006(2) 0.005(2) -0.016(2)
C98 0.041(3) 0.033(2) 0.036(2) 0.0090(18) 0.0010(19) -0.0074(19)
C99 0.027(2) 0.033(2) 0.034(2) -0.0053(17) 0.0016(16) 0.0008(17)
C100 0.053(3) 0.039(3) 0.064(3) -0.011(2) 0.003(3) -0.003(2)
C101 0.035(3) 0.060(4) 0.065(3) 0.000(3) -0.008(2) -0.006(2)
C102 0.054(4) 0.062(4) 0.064(4) 0.012(3) 0.024(3) 0.007(3)
C103 0.044(3) 0.029(2) 0.061(3) 0.016(2) -0.012(2) -0.003(2)
C104 0.038(3) 0.052(3) 0.058(3) 0.018(2) -0.002(2) -0.008(2)
C105 0.036(3) 0.058(4) 0.078(4) 0.024(3) -0.018(3) -0.012(2)
C106 0.051(3) 0.042(3) 0.072(4) 0.017(3) -0.022(3) -0.006(2)
C107 0.053(3) 0.040(3) 0.062(3) 0.012(2) -0.003(3) -0.007(2)
C108 0.038(3) 0.027(2) 0.068(3) 0.006(2) 0.003(2) -0.0060(19)
C109 0.066(4) 0.041(3) 0.067(4) 0.007(3) -0.013(3) -0.019(3)
C110 0.069(13) 0.005(7) 0.057(11) -0.014(7) -0.007(9) 0.028(7)
C111 0.031(9) 0.016(8) 0.103(16) 0.015(9) -0.025(10) 0.012(6)
C112 0.056(12) 0.048(12) 0.049(11) -0.002(9) -0.017(9) 0.011(9)
C113 0.11(2) 0.080(19) 0.14(3) 0.066(18) -0.07(2) -0.063(17)
C114 0.076(14) 0.061(13) 0.032(9) 0.016(8) -0.015(9) -0.038(11)
C115 0.062(13) 0.007(7) 0.097(16) 0.002(8) -0.014(11) -0.002(7)
C116 0.050(12) 0.033(10) 0.081(14) 0.002(9) -0.022(10) 0.004(8)
C117 0.094(14) 0.034(9) 0.079(12) -0.012(8) 0.006(11) -0.024(9)
C118 0.085(15) 0.108(17) 0.078(13) -0.033(12) 0.012(12) -0.034(13)
C119 0.076(13) 0.086(16) 0.088(16) 0.034(13) -0.011(12) -0.040(12)
C120 0.15(2) 0.036(11) 0.046(10) 0.019(9) 0.007(12) -0.058(13)
C121 0.070(14) 0.039(11) 0.110(18) -0.014(11) 0.022(13) -0.016(10)
C122 0.096(15) 0.040(10) 0.107(15) -0.001(10) -0.043(13) 0.004(10)
C123 0.083(17) 0.15(2) 0.066(13) 0.027(14) -0.023(12) -0.023(16)
C124 0.102(15) 0.087(14) 0.057(11) 0.033(10) 0.020(11) -0.035(13)
C125 0.073(11) 0.096(14) 0.054(9) 0.047(9) 0.002(8) -0.030(10)
C126 0.054(10) 0.18(2) 0.029(7) 0.037(10) 0.016(7) 0.018(12)
C127 0.057(10) 0.19(2) 0.027(7) 0.056(10) -0.003(7) -0.008(12)
C128 0.15(2) 0.18(2) 0.057(12) 0.089(14) -0.044(12) -0.066(18)
C129 0.146(19) 0.081(13) 0.062(10) 0.047(10) -0.029(12) -0.045(13)
C130 0.15(2) 0.034(11) 0.065(11) 0.019(9) -0.003(13) -0.056(14)

loop_
_atom_type_symbol
_atom_type_description
_atom_type_scat_dispersion_real
_atom_type_scat_dispersion_imag
_atom_type_scat_source
C C 0.0033 0.0016 'International Tables Vol C Tables 4.2.6.8 and 6.1.1.4'
H H 0.0000 0.0000 'International Tables Vol C Tables 4.2.6.8 and 6.1.1.4'
Si Si 0.0817 0.0704 'International Tables Vol C Tables 4.2.6.8 and 6.1.1.4'
P P 0.1023 0.0942 'International Tables Vol C Tables 4.2.6.8 and 6.1.1.4'
Pd Pd -0.9988 1.0072 'International Tables Vol C Tables 4.2.6.8 and 6.1.1.4'

loop_
_geom_angle_atom_site_label_1
_geom_angle_atom_site_label_2
_geom_angle_atom_site_label_3
_geom_angle
P1 Pd1 P7 120.67(4)
P1 Pd1 P8 122.28(4)
P7 Pd1 P8 95.72(4)
P1 Pd1 P6 120.98(4)
P7 Pd1 P6 95.48(4)
P8 Pd1 P6 95.13(4)
P1 Pd1 Pd2 178.77(3)
P7 Pd1 Pd2 58.91(3)
P8 Pd1 Pd2 58.93(3)
P6 Pd1 Pd2 58.22(3)
P1 Pd1 Pd4 115.40(3)
P7 Pd1 Pd4 50.43(3)
P8 Pd1 Pd4 122.29(3)
P6 Pd1 Pd4 53.92(3)
Pd2 Pd1 Pd4 63.398(13)
P1 Pd1 Pd3 116.77(3)
P7 Pd1 Pd3 122.45(3)
P8 Pd1 Pd3 54.18(3)
P6 Pd1 Pd3 49.84(3)
Pd2 Pd1 Pd3 63.588(14)
Pd4 Pd1 Pd3 101.381(14)
P1 Pd1 Pd5 117.50(3)
P7 Pd1 Pd5 54.19(3)
P8 Pd1 Pd5 49.95(2)
P6 Pd1 Pd5 121.49(3)
Pd2 Pd1 Pd5 63.332(14)
Pd4 Pd1 Pd5 101.801(15)
Pd3 Pd1 Pd5 101.442(14)
P2 Pd2 P6 122.40(4)
P2 Pd2 P7 122.05(4)
P6 Pd2 P7 94.03(4)
P2 Pd2 P8 123.34(4)
P6 Pd2 P8 93.80(4)
P7 Pd2 P8 93.30(4)
P2 Pd2 Pd1 179.07(3)
P6 Pd2 Pd1 57.96(3)
P7 Pd2 Pd1 57.03(3)
P8 Pd2 Pd1 57.22(3)
P2 Pd2 Pd4 116.44(3)
P6 Pd2 Pd4 53.71(3)
P7 Pd2 Pd4 49.96(3)
P8 Pd2 Pd4 120.16(3)
Pd1 Pd2 Pd4 62.975(15)
P2 Pd2 Pd5 116.42(3)
P6 Pd2 Pd5 121.15(3)
P7 Pd2 Pd5 53.78(3)
P8 Pd2 Pd5 49.63(2)
Pd1 Pd2 Pd5 63.251(14)
Pd4 Pd2 Pd5 101.489(16)
P2 Pd2 Pd3 117.86(3)
P6 Pd2 Pd3 49.61(3)
P7 Pd2 Pd3 120.05(3)
P8 Pd2 Pd3 53.64(2)
Pd1 Pd2 Pd3 63.055(15)
Pd4 Pd2 Pd3 100.795(17)
Pd5 Pd2 Pd3 101.066(16)
C95 Pd3 P6 139.05(11)
C95 Pd3 P3 118.37(11)
P6 Pd3 P3 102.56(4)
C95 Pd3 P8 40.02(11)
P6 Pd3 P8 99.03(4)
P3 Pd3 P8 158.30(4)
C95 Pd3 Pd1 88.54(11)
P6 Pd3 Pd1 55.20(3)
P3 Pd3 Pd1 144.79(3)
P8 Pd3 Pd1 53.45(3)
C95 Pd3 Pd2 89.29(10)
P6 Pd3 Pd2 55.15(3)
P3 Pd3 Pd2 140.44(3)
P8 Pd3 Pd2 54.38(3)
Pd1 Pd3 Pd2 53.358(11)
C91 Pd4 P4 117.72(12)
C91 Pd4 P7 139.35(11)
P4 Pd4 P7 102.90(4)
C91 Pd4 P6 40.14(11)
P4 Pd4 P6 157.57(4)
P7 Pd4 P6 99.22(4)
C91 Pd4 Pd1 89.20(11)
P4 Pd4 Pd1 145.60(3)
P7 Pd4 Pd1 54.55(3)
P6 Pd4 Pd1 54.23(3)
C91 Pd4 Pd2 89.42(12)
P4 Pd4 Pd2 139.58(4)
P7 Pd4 Pd2 55.67(3)
P6 Pd4 Pd2 54.24(3)
Pd1 Pd4 Pd2 53.627(12)
C99 Pd5 P8 139.01(12)
C99 Pd5 P5 118.41(12)
P8 Pd5 P5 102.55(4)
C99 Pd5 P7 40.22(12)
P8 Pd5 P7 98.83(4)
P5 Pd5 P7 158.17(4)
C99 Pd5 Pd1 88.29(12)
P8 Pd5 Pd1 54.60(3)
P5 Pd5 Pd1 146.67(3)
P7 Pd5 Pd1 53.19(3)
C99 Pd5 Pd2 89.61(11)
P8 Pd5 Pd2 55.75(3)
P5 Pd5 Pd2 138.16(3)
P7 Pd5 Pd2 54.39(3)
Pd1 Pd5 Pd2 53.418(11)
C7 P1 C13 102.29(18)
C7 P1 C1 102.46(19)
C13 P1 C1 101.97(19)
C7 P1 Pd1 116.41(14)
C13 P1 Pd1 115.51(14)
C1 P1 Pd1 116.03(14)
C24 P2 C25 103.5(2)
C24 P2 C31 102.2(2)
C25 P2 C31 102.9(2)
C24 P2 Pd2 115.35(18)
C25 P2 Pd2 115.15(16)
C31 P2 Pd2 115.93(15)
C43 P3 C37 100.17(19)
C43 P3 C49 103.79(19)
C37 P3 C49 102.50(19)
C43 P3 Pd3 112.83(14)
C37 P3 Pd3 121.50(14)
C49 P3 Pd3 113.80(14)
C67 P4 C61A 96.0(7)
C67 P4 C55 103.6(3)
C61A P4 C55 103.9(6)
C67 P4 C61B 110.0(8)
C61A P4 C61B 14.4(7)
C55 P4 C61B 96.5(7)
C67 P4 Pd4 112.0(2)
C61A P4 Pd4 123.7(5)
C55 P4 Pd4 114.51(18)
C61B P4 Pd4 118.3(7)
C85 P5 C73 104.79(18)
C85 P5 C79 100.93(18)
C73 P5 C79 102.35(18)
C85 P5 Pd5 112.16(13)
C73 P5 Pd5 113.55(14)
C79 P5 Pd5 121.15(13)
C91 P6 Pd3 158.18(16)
C91 P6 Pd4 60.85(16)
Pd3 P6 Pd4 140.96(5)
C91 P6 Pd1 122.37(16)
Pd3 P6 Pd1 74.96(3)
Pd4 P6 Pd1 71.85(3)
C91 P6 Pd2 122.91(17)
Pd3 P6 Pd2 75.24(3)
Pd4 P6 Pd2 72.04(3)
Pd1 P6 Pd2 63.82(3)
C99 P7 Pd4 159.04(16)
C99 P7 Pd1 122.45(16)
Pd4 P7 Pd1 75.02(3)
C99 P7 Pd5 60.19(15)
Pd4 P7 Pd5 140.73(5)
Pd1 P7 Pd5 72.62(3)
C99 P7 Pd2 122.17(18)
Pd4 P7 Pd2 74.37(3)
Pd1 P7 Pd2 64.06(3)
Pd5 P7 Pd2 71.82(3)
C95 P8 Pd5 158.46(15)
C95 P8 Pd1 122.72(16)
Pd5 P8 Pd1 75.45(3)
C95 P8 Pd3 60.36(14)
Pd5 P8 Pd3 141.12(5)
Pd1 P8 Pd3 72.37(3)
C95 P8 Pd2 122.19(15)
Pd5 P8 Pd2 74.61(3)
Pd1 P8 Pd2 63.86(3)
Pd3 P8 Pd2 71.98(3)
C91 Si1 C94 111.1(2)
C91 Si1 C93 110.0(2)
C94 Si1 C93 107.7(3)
C91 Si1 C92 109.3(2)
C94 Si1 C92 107.6(3)
C93 Si1 C92 111.1(3)
C95 Si2 C97 108.8(2)
C95 Si2 C96 109.6(2)
C97 Si2 C96 109.8(2)
C95 Si2 C98 110.88(19)
C97 Si2 C98 109.8(2)
C96 Si2 C98 108.0(2)
C99 Si3 C102 110.9(2)
C99 Si3 C100 110.1(2)
C102 Si3 C100 109.2(3)
C99 Si3 C101 108.3(2)
C102 Si3 C101 108.8(3)
C100 Si3 C101 109.7(3)
C2 C1 C6 119.0(4)
C2 C1 P1 122.8(3)
C6 C1 P1 118.2(3)
C3 C2 C1 120.6(4)
C3 C2 H2 119.7
C1 C2 H2 119.7
C2 C3 C4 120.5(4)
C2 C3 H3 119.8
C4 C3 H3 119.8
C5 C4 C3 119.3(5)
C5 C4 H4 120.4
C3 C4 H4 120.4
C4 C5 C6 120.2(4)
C4 C5 H5 119.9
C6 C5 H5 119.9
C5 C6 C1 120.5(4)
C5 C6 H6 119.8
C1 C6 H6 119.8
C8 C7 C12 118.5(4)
C8 C7 P1 118.2(3)
C12 C7 P1 123.2(3)
C9 C8 C7 120.9(4)
C9 C8 H8 119.5
C7 C8 H8 119.5
C8 C9 C10 120.3(5)
C8 C9 H9 119.8
C10 C9 H9 119.8
C9 C10 C11 119.2(4)
C9 C10 H10 120.4
C11 C10 H10 120.4
C12 C11 C10 120.6(4)
C12 C11 H11 119.7
C10 C11 H11 119.7
C11 C12 C7 120.4(4)
C11 C12 H12 119.8
C7 C12 H12 119.8
C14 C13 C18 120.0(4)
C14 C13 P1 117.4(3)
C18 C13 P1 122.6(3)
C13 C14 C15 119.0(4)
C13 C14 H14 120.5
C15 C14 H14 120.5
C16 C15 C14 121.5(4)
C16 C15 H15 119.2
C14 C15 H15 119.2
C15 C16 C17 119.3(4)
C15 C16 H16 120.3
C17 C16 H16 120.3
C16 C17 C18 120.1(4)
C16 C17 H17 119.9
C18 C17 H17 119.9
C13 C18 C17 120.0(4)
C13 C18 H18 120.0
C17 C18 H18 120.0
C24 C19 C20 120.0(6)
C24 C19 H19 120.0
C20 C19 H19 120.0
C21 C20 C19 119.9(7)
C21 C20 H20 120.0
C19 C20 H20 120.0
C22 C21 C20 120.9(6)
C22 C21 H21 119.5
C20 C21 H21 119.5
C21 C22 C23 119.8(6)
C21 C22 H22 120.1
C23 C22 H22 120.1
C22 C23 C24 121.5(5)
C22 C23 H23 119.3
C24 C23 H23 119.3
C19 C24 C23 117.6(5)
C19 C24 P2 122.9(4)
C23 C24 P2 119.5(4)
C26 C25 C30 117.8(5)
C26 C25 P2 118.2(4)
C30 C25 P2 124.0(4)
C25 C26 C27 120.3(5)
C25 C26 H26 119.8
C27 C26 H26 119.8
C28 C27 C26 119.4(7)
C28 C27 H27 120.3
C26 C27 H27 120.3
C29 C28 C27 121.6(7)
C29 C28 H28 119.2
C27 C28 H28 119.2
C28 C29 C30 119.5(6)
C28 C29 H29 120.2
C30 C29 H29 120.2
C29 C30 C25 121.4(6)
C29 C30 H30 119.3
C25 C30 H30 119.3
C36 C31 C32 118.9(4)
C36 C31 P2 118.4(4)
C32 C31 P2 122.7(4)
C33 C32 C31 120.9(5)
C33 C32 H32 119.6
C31 C32 H32 119.6
C32 C33 C34 119.6(5)
C32 C33 H33 120.2
C34 C33 H33 120.2
C35 C34 C33 120.0(5)
C35 C34 H34 120.0
C33 C34 H34 120.0
C34 C35 C36 120.8(5)
C34 C35 H35 119.6
C36 C35 H35 119.6
C31 C36 C35 119.7(5)
C31 C36 H36 120.1
C35 C36 H36 120.1
C42 C37 C38 119.2(4)
C42 C37 P3 121.1(3)
C38 C37 P3 119.6(4)
C39 C38 C37 120.9(5)
C39 C38 H38 119.5
C37 C38 H38 119.5
C40 C39 C38 119.8(5)
C40 C39 H39 120.1
C38 C39 H39 120.1
C39 C40 C41 120.0(5)
C39 C40 H40 120.0
C41 C40 H40 120.0
C40 C41 C42 120.9(6)
C40 C41 H41 119.5
C42 C41 H41 119.5
C37 C42 C41 119.2(5)
C37 C42 H42 120.4
C41 C42 H42 120.4
C44 C43 C48 119.2(4)
C44 C43 P3 117.8(3)
C48 C43 P3 123.0(3)
C43 C44 C45 120.2(5)
C43 C44 H44 119.9
C45 C44 H44 119.9
C46 C45 C44 120.6(5)
C46 C45 H45 119.7
C44 C45 H45 119.7
C45 C46 C47 119.9(5)
C45 C46 H46 120.1
C47 C46 H46 120.1
C46 C47 C48 120.6(5)
C46 C47 H47 119.7
C48 C47 H47 119.7
C47 C48 C43 119.5(4)
C47 C48 H48 120.2
C43 C48 H48 120.2
C50 C49 C54 119.2(4)
C50 C49 P3 118.0(3)
C54 C49 P3 122.7(4)
C49 C50 C51 120.4(4)
C49 C50 H50 119.8
C51 C50 H50 119.8
C52 C51 C50 120.7(5)
C52 C51 H51 119.6
C50 C51 H51 119.6
C51 C52 C53 119.6(5)
C51 C52 H52 120.2
C53 C52 H52 120.2
C54 C53 C52 120.5(5)
C54 C53 H53 119.8
C52 C53 H53 119.8
C53 C54 C49 119.6(5)
C53 C54 H54 120.2
C49 C54 H54 120.2
C60 C55 C56 120.0(6)
C60 C55 P4 118.2(4)
C56 C55 P4 121.8(5)
C57 C56 C55 120.4(8)
C57 C56 H56 119.8
C55 C56 H56 119.8
C58 C57 C56 120.1(8)
C58 C57 H57 120.0
C56 C57 H57 120.0
C57 C58 C59 120.9(7)
C57 C58 H58 119.5
C59 C58 H58 119.5
C58 C59 C60 119.4(7)
C58 C59 H59 120.3
C60 C59 H59 120.3
C55 C60 C59 119.1(6)
C55 C60 H60 120.4
C59 C60 H60 120.4
C62A C61A C66A 120.0
C62A C61A P4 124.8(7)
C66A C61A P4 115.0(7)
C61A C62A C63A 120.0
C61A C62A H62A 120.0
C63A C62A H62A 120.0
C64A C63A C62A 120.0
C64A C63A H63A 120.0
C62A C63A H63A 120.0
C63A C64A C65A 120.0
C63A C64A H64A 120.0
C65A C64A H64A 120.0
C66A C65A C64A 120.0
C66A C65A H65A 120.0
C64A C65A H65A 120.0
C65A C66A C61A 120.0
C65A C66A H66A 120.0
C61A C66A H66A 120.0
C72 C67 C68 118.2(7)
C72 C67 P4 118.6(4)
C68 C67 P4 123.2(7)
C62B C61B C66B 120.0
C62B C61B P4 117.7(9)
C66B C61B P4 122.2(9)
C61B C62B C63B 120.0
C61B C62B H62B 120.0
C63B C62B H62B 120.0
C62B C63B C64B 120.0
C62B C63B H63B 120.0
C64B C63B H63B 120.0
C65B C64B C63B 120.0
C65B C64B H64B 120.0
C63B C64B H64B 120.0
C64B C65B C66B 120.0
C64B C65B H65B 120.0
C66B C65B H65B 120.0
C65B C66B C61B 120.0
C65B C66B H66B 120.0
C61B C66B H66B 120.0
C69 C68 C67 120.4(10)
C69 C68 H68 119.8
C67 C68 H68 119.8
C70 C69 C68 120.0(9)
C70 C69 H69 120.0
C68 C69 H69 120.0
C69 C70 C71 121.2(11)
C69 C70 H70 119.4
C71 C70 H70 119.4
C70 C71 C72 117.5(10)
C70 C71 H71 121.2
C72 C71 H71 121.2
C67 C72 C71 122.5(7)
C67 C72 H72 118.7
C71 C72 H72 118.7
C78 C73 C74 118.9(4)
C78 C73 P5 118.5(3)
C74 C73 P5 122.6(3)
C75 C74 C73 120.5(4)
C75 C74 H74 119.8
C73 C74 H74 119.8
C74 C75 C76 119.8(4)
C74 C75 H75 120.1
C76 C75 H75 120.1
C77 C76 C75 119.8(4)
C77 C76 H76 120.1
C75 C76 H76 120.1
C76 C77 C78 120.9(4)
C76 C77 H77 119.6
C78 C77 H77 119.6
C77 C78 C73 120.1(4)
C77 C78 H78 120.0
C73 C78 H78 120.0
C80 C79 C84 118.8(4)
C80 C79 P5 120.1(3)
C84 C79 P5 120.9(3)
C79 C80 C81 120.8(5)
C79 C80 H80 119.6
C81 C80 H80 119.6
C82 C81 C80 119.9(5)
C82 C81 H81 120.0
C80 C81 H81 120.0
C83 C82 C81 120.4(4)
C83 C82 H82 119.8
C81 C82 H82 119.8
C82 C83 C84 119.7(5)
C82 C83 H83 120.1
C84 C83 H83 120.1
C79 C84 C83 120.3(4)
C79 C84 H84 119.8
C83 C84 H84 119.8
C90 C85 C86 118.3(4)
C90 C85 P5 118.9(3)
C86 C85 P5 122.7(3)
C87 C86 C85 120.5(4)
C87 C86 H86 119.8
C85 C86 H86 119.8
C88 C87 C86 120.2(4)
C88 C87 H87 119.9
C86 C87 H87 119.9
C87 C88 C89 120.5(4)
C87 C88 H88 119.8
C89 C88 H88 119.8
C88 C89 C90 119.6(4)
C88 C89 H89 120.2
C90 C89 H89 120.2
C89 C90 C85 121.0(4)
C89 C90 H90 119.5
C85 C90 H90 119.5
P6 C91 Si1 144.8(3)
P6 C91 Pd4 79.01(17)
Si1 C91 Pd4 136.2(2)
Si1 C92 H92A 109.5
Si1 C92 H92B 109.5
H92A C92 H92B 109.5
Si1 C92 H92C 109.5
H92A C92 H92C 109.5
H92B C92 H92C 109.5
Si1 C93 H93A 109.5
Si1 C93 H93B 109.5
H93A C93 H93B 109.5
Si1 C93 H93C 109.5
H93A C93 H93C 109.5
H93B C93 H93C 109.5
Si1 C94 H94A 109.5
Si1 C94 H94B 109.5
H94A C94 H94B 109.5
Si1 C94 H94C 109.5
H94A C94 H94C 109.5
H94B C94 H94C 109.5
P8 C95 Si2 143.8(3)
P8 C95 Pd3 79.62(16)
Si2 C95 Pd3 136.2(2)
Si2 C96 H96A 109.5
Si2 C96 H96B 109.5
H96A C96 H96B 109.5
Si2 C96 H96C 109.5
H96A C96 H96C 109.5
H96B C96 H96C 109.5
Si2 C97 H97A 109.5
Si2 C97 H97B 109.5
H97A C97 H97B 109.5
Si2 C97 H97C 109.5
H97A C97 H97C 109.5
H97B C97 H97C 109.5
Si2 C98 H98A 109.5
Si2 C98 H98B 109.5
H98A C98 H98B 109.5
Si2 C98 H98C 109.5
H98A C98 H98C 109.5
H98B C98 H98C 109.5
P7 C99 Si3 144.6(3)
P7 C99 Pd5 79.59(16)
Si3 C99 Pd5 135.6(2)
Si3 C100 H10A 109.5
Si3 C100 H10B 109.5
H10A C100 H10B 109.5
Si3 C100 H10C 109.5
H10A C100 H10C 109.5
H10B C100 H10C 109.5
Si3 C101 H10D 109.5
Si3 C101 H10E 109.5
H10D C101 H10E 109.5
Si3 C101 H10F 109.5
H10D C101 H10F 109.5
H10E C101 H10F 109.5
Si3 C102 H10G 109.5
Si3 C102 H10H 109.5
Si3 C102 H10I 109.5
C104 C103 C108 120.0
C104 C103 C109 119.7(3)
C108 C103 C109 120.3(3)
C103 C104 C105 120.0
C103 C104 H104 120.0
C105 C104 H104 120.0
C106 C105 C104 120.0
C106 C105 H105 120.0
C104 C105 H105 120.0
C105 C106 C107 120.0
C105 C106 H106 120.0
C107 C106 H106 120.0
C106 C107 C108 120.0
C106 C107 H107 120.0
C108 C107 H107 120.0
C107 C108 C103 120.0
C107 C108 H108 120.0
C103 C108 H108 120.0
C111 C110 C115 120.0
C111 C110 C116 122.7(13)
C115 C110 C116 117.3(12)
C112 C111 C110 120.0
C112 C111 H111 120.0
C110 C111 H111 120.0
C111 C112 C113 120.0
C111 C112 H112 120.0
C113 C112 H112 120.0
C114 C113 C112 120.0
C114 C113 H113 120.0
C112 C113 H113 120.0
C113 C114 C115 120.0
C113 C114 H114 120.0
C115 C114 H114 120.0
C114 C115 C110 120.0
C114 C115 H115 120.0
C110 C115 H115 120.0
C123 C117 C118 123.4(15)
C123 C117 C122 116.3(15)
C118 C117 C122 120.0
C117 C118 C119 120.0
C117 C118 H118 120.0
C119 C118 H118 120.0
C118 C119 C120 120.0
C118 C119 H119 120.0
C120 C119 H119 120.0
C119 C120 C121 120.0
C119 C120 H120 120.0
C121 C120 H120 120.0
C122 C121 C120 120.0
C122 C121 H121 120.0
C120 C121 H121 120.0
C121 C122 C117 120.0
C121 C122 H122 120.0
C117 C122 H122 120.0
C125 C124 C129 120.0
C125 C124 C130 110.1(14)
C129 C124 C130 128.8(14)
C126 C125 C124 120.0
C126 C125 H125 120.0
C124 C125 H125 120.0
C125 C126 C127 120.0
C125 C126 H126 120.0
C127 C126 H126 120.0
C128 C127 C126 120.0
C128 C127 H127 120.0
C126 C127 H127 120.0
C127 C128 C129 120.0
C127 C128 H128 120.0
C129 C128 H128 120.0
C128 C129 C124 120.0
C128 C129 H129 120.0
C124 C129 H129 120.0

loop_
_geom_bond_atom_site_label_1
_geom_bond_atom_site_label_2
_geom_bond_distance
Pd1 P1 2.2982(11)
Pd1 P7 2.4353(11)
Pd1 P8 2.4445(11)
Pd1 P6 2.4656(11)
Pd1 Pd2 2.6102(5)
Pd1 Pd4 2.8878(6)
Pd1 Pd3 2.8999(6)
Pd1 Pd5 2.9027(6)
Pd2 P2 2.2951(12)
Pd2 P6 2.4727(12)
Pd2 P7 2.4857(12)
Pd2 P8 2.4904(11)
Pd2 Pd4 2.8986(5)
Pd2 Pd5 2.9048(5)
Pd2 Pd3 2.9135(6)
Pd3 C95 2.180(4)
Pd3 P6 2.2949(11)
Pd3 P3 2.3135(10)
Pd3 P8 2.4673(11)
Pd4 C91 2.185(4)
Pd4 P4 2.3001(12)
Pd4 P7 2.3043(12)
Pd4 P6 2.4561(11)
Pd5 C99 2.176(4)
Pd5 P8 2.2955(10)
Pd5 P5 2.3176(11)
Pd5 P7 2.4667(12)
P1 C7 1.828(4)
P1 C13 1.828(4)
P1 C1 1.839(4)
P2 C24 1.825(5)
P2 C25 1.825(5)
P2 C31 1.838(5)
P3 C43 1.834(4)
P3 C37 1.834(4)
P3 C49 1.834(4)
P4 C67 1.811(7)
P4 C61A 1.814(7)
P4 C55 1.830(5)
P4 C61B 1.911(13)
P5 C85 1.830(4)
P5 C73 1.841(4)
P5 C79 1.843(4)
P6 C91 1.613(4)
P7 C99 1.620(4)
P8 C95 1.613(4)
Si1 C91 1.840(4)
Si1 C94 1.846(6)
Si1 C93 1.846(6)
Si1 C92 1.854(5)
Si2 C95 1.839(4)
Si2 C97 1.861(5)
Si2 C96 1.866(5)
Si2 C98 1.873(4)
Si3 C99 1.841(4)
Si3 C102 1.865(6)
Si3 C100 1.870(6)
Si3 C101 1.876(6)
C1 C2 1.385(6)
C1 C6 1.388(6)
C2 C3 1.379(7)
C2 H2 0.9500
C3 C4 1.387(7)
C3 H3 0.9500
C4 C5 1.382(7)
C4 H4 0.9500
C5 C6 1.387(6)
C5 H5 0.9500
C6 H6 0.9500
C7 C8 1.394(6)
C7 C12 1.398(6)
C8 C9 1.385(6)
C8 H8 0.9500
C9 C10 1.388(7)
C9 H9 0.9500
C10 C11 1.390(7)
C10 H10 0.9500
C11 C12 1.388(6)
C11 H11 0.9500
C12 H12 0.9500
C13 C14 1.386(6)
C13 C18 1.389(6)
C14 C15 1.404(6)
C14 H14 0.9500
C15 C16 1.377(7)
C15 H15 0.9500
C16 C17 1.381(7)
C16 H16 0.9500
C17 C18 1.409(6)
C17 H17 0.9500
C18 H18 0.9500
C19 C24 1.380(8)
C19 C20 1.406(9)
C19 H19 0.9500
C20 C21 1.358(11)
C20 H20 0.9500
C21 C22 1.340(9)
C21 H21 0.9500
C22 C23 1.384(7)
C22 H22 0.9500
C23 C24 1.390(7)
C23 H23 0.9500
C25 C26 1.390(7)
C25 C30 1.392(7)
C26 C27 1.398(7)
C26 H26 0.9500
C27 C28 1.370(10)
C27 H27 0.9500
C28 C29 1.346(11)
C28 H28 0.9500
C29 C30 1.385(9)
C29 H29 0.9500
C30 H30 0.9500
C31 C36 1.381(7)
C31 C32 1.396(7)
C32 C33 1.387(7)
C32 H32 0.9500
C33 C34 1.390(8)
C33 H33 0.9500
C34 C35 1.358(8)
C34 H34 0.9500
C35 C36 1.409(7)
C35 H35 0.9500
C36 H36 0.9500
C37 C42 1.379(6)
C37 C38 1.401(6)
C38 C39 1.372(7)
C38 H38 0.9500
C39 C40 1.369(9)
C39 H39 0.9500
C40 C41 1.379(9)
C40 H40 0.9500
C41 C42 1.391(7)
C41 H41 0.9500
C42 H42 0.9500
C43 C44 1.375(6)
C43 C48 1.408(6)
C44 C45 1.397(7)
C44 H44 0.9500
C45 C46 1.360(8)
C45 H45 0.9500
C46 C47 1.383(8)
C46 H46 0.9500
C47 C48 1.383(6)
C47 H47 0.9500
C48 H48 0.9500
C49 C50 1.376(6)
C49 C54 1.405(6)
C50 C51 1.407(7)
C50 H50 0.9500
C51 C52 1.350(8)
C51 H51 0.9500
C52 C53 1.403(8)
C52 H52 0.9500
C53 C54 1.387(7)
C53 H53 0.9500
C54 H54 0.9500
C55 C60 1.360(7)
C55 C56 1.382(8)
C56 C57 1.377(10)
C56 H56 0.9500
C57 C58 1.333(12)
C57 H57 0.9500
C58 C59 1.383(11)
C58 H58 0.9500
C59 C60 1.403(9)
C59 H59 0.9500
C60 H60 0.9500
C61A C62A 1.3900
C61A C66A 1.3900
C62A C63A 1.3900
C62A H62A 0.9500
C63A C64A 1.3900
C63A H63A 0.9500
C64A C65A 1.3900
C64A H64A 0.9500
C65A C66A 1.3900
C65A H65A 0.9500
C66A H66A 0.9500
C67 C72 1.390(10)
C67 C68 1.401(8)
C61B C62B 1.3900
C61B C66B 1.3900
C62B C63B 1.3900
C62B H62B 0.9500
C63B C64B 1.3900
C63B H63B 0.9500
C64B C65B 1.3900
C64B H64B 0.9500
C65B C66B 1.3900
C65B H65B 0.9500
C66B H66B 0.9500
C68 C69 1.394(15)
C68 H68 0.9500
C69 C70 1.385(18)
C69 H69 0.9500
C70 C71 1.398(14)
C70 H70 0.9500
C71 C72 1.399(9)
C71 H71 0.9500
C72 H72 0.9500
C73 C78 1.388(6)
C73 C74 1.408(6)
C74 C75 1.387(6)
C74 H74 0.9500
C75 C76 1.387(6)
C75 H75 0.9500
C76 C77 1.380(7)
C76 H76 0.9500
C77 C78 1.386(6)
C77 H77 0.9500
C78 H78 0.9500
C79 C80 1.389(6)
C79 C84 1.391(6)
C80 C81 1.392(6)
C80 H80 0.9500
C81 C82 1.382(8)
C81 H81 0.9500
C82 C83 1.374(8)
C82 H82 0.9500
C83 C84 1.410(6)
C83 H83 0.9500
C84 H84 0.9500
C85 C90 1.393(5)
C85 C86 1.403(6)
C86 C87 1.380(6)
C86 H86 0.9500
C87 C88 1.379(6)
C87 H87 0.9500
C88 C89 1.381(7)
C88 H88 0.9500
C89 C90 1.385(6)
C89 H89 0.9500
C90 H90 0.9500
C92 H92A 0.9800
C92 H92B 0.9800
C92 H92C 0.9800
C93 H93A 0.9800
C93 H93B 0.9800
C93 H93C 0.9800
C94 H94A 0.9800
C94 H94B 0.9800
C94 H94C 0.9800
C96 H96A 0.9800
C96 H96B 0.9800
C96 H96C 0.9800
C97 H97A 0.9800
C97 H97B 0.9800
C97 H97C 0.9800
C98 H98A 0.9800
C98 H98B 0.9800
C98 H98C 0.9800
C100 H10A 0.9800
C100 H10B 0.9800
C100 H10C 0.9800
C101 H10D 0.9800
C101 H10E 0.9800
C101 H10F 0.9800
C102 H10G 0.9800
C102 H10H 0.9800
C102 H10I 0.9800
C103 C104 1.3900
C103 C108 1.3900
C103 C109 1.503(6)
C104 C105 1.3900
C104 H104 0.9500
C105 C106 1.3900
C105 H105 0.9500
C106 C107 1.3900
C106 H106 0.9500
C107 C108 1.3900
C107 H107 0.9500
C108 H108 0.9500
C109 H10J 0.9800
C109 H10K 0.9800
C109 H10L 0.9800
C110 C111 1.3900
C110 C115 1.3900
C110 C116 1.44(2)
C111 C112 1.3900
C111 H111 0.9500
C112 C113 1.3900
C112 H112 0.9500
C113 C114 1.3900
C113 H113 0.9500
C114 C115 1.3900
C114 H114 0.9500
C115 H115 0.9500
C116 H11A 0.9800
C116 H11B 0.9800
C116 H11C 0.9800
C117 C123 1.36(2)
C117 C118 1.3900
C117 C122 1.3900
C118 C119 1.3900
C118 H118 0.9500
C119 C120 1.3900
C119 H119 0.9500
C120 C121 1.3900
C120 H120 0.9500
C121 C122 1.3900
C121 H121 0.9500
C122 H122 0.9500
C123 H12A 0.9800
C123 H12B 0.9800
C123 H12C 0.9800
C124 C125 1.3900
C124 C129 1.3900
C124 C130 1.44(3)
C125 C126 1.3900
C125 H125 0.9500
C126 C127 1.3900
C126 H126 0.9500
C127 C128 1.3900
C127 H127 0.9500
C128 C129 1.3900
C128 H128 0.9500
C129 H129 0.9500
C130 H13A 0.9800
C130 H13B 0.9800
C130 H13C 0.9800

loop_
_geom_torsion_atom_site_label_1
_geom_torsion_atom_site_label_2
_geom_torsion_atom_site_label_3
_geom_torsion_atom_site_label_4
_geom_torsion
P1 Pd1 Pd2 P2 63(3)
P7 Pd1 Pd2 P2 -7(2)
P8 Pd1 Pd2 P2 -127(2)
P6 Pd1 Pd2 P2 113(2)
Pd4 Pd1 Pd2 P2 51(2)
Pd3 Pd1 Pd2 P2 171(15)
Pd5 Pd1 Pd2 P2 -69(2)
P1 Pd1 Pd2 P6 -49.9(13)
P7 Pd1 Pd2 P6 -120.31(4)
P8 Pd1 Pd2 P6 119.74(4)
Pd4 Pd1 Pd2 P6 -62.32(3)
Pd3 Pd1 Pd2 P6 57.36(3)
Pd5 Pd1 Pd2 P6 177.18(3)
P1 Pd1 Pd2 P7 70.4(13)
P8 Pd1 Pd2 P7 -119.95(4)
P6 Pd1 Pd2 P7 120.31(4)
Pd4 Pd1 Pd2 P7 57.99(3)
Pd3 Pd1 Pd2 P7 177.67(3)
Pd5 Pd1 Pd2 P7 -62.50(3)
P1 Pd1 Pd2 P8 -169.7(13)
P7 Pd1 Pd2 P8 119.95(4)
P6 Pd1 Pd2 P8 -119.74(4)
Pd4 Pd1 Pd2 P8 177.94(3)
Pd3 Pd1 Pd2 P8 -62.38(3)
Pd5 Pd1 Pd2 P8 57.45(3)
P1 Pd1 Pd2 Pd4 12.4(13)
P7 Pd1 Pd2 Pd4 -57.99(3)
P8 Pd1 Pd2 Pd4 -177.94(3)
P6 Pd1 Pd2 Pd4 62.32(3)
Pd3 Pd1 Pd2 Pd4 119.680(15)
Pd5 Pd1 Pd2 Pd4 -120.497(15)
P1 Pd1 Pd2 Pd5 132.9(13)
P7 Pd1 Pd2 Pd5 62.50(3)
P8 Pd1 Pd2 Pd5 -57.45(3)
P6 Pd1 Pd2 Pd5 -177.18(3)
Pd4 Pd1 Pd2 Pd5 120.497(15)
Pd3 Pd1 Pd2 Pd5 -119.824(15)
P1 Pd1 Pd2 Pd3 -107.3(13)
P7 Pd1 Pd2 Pd3 -177.67(3)
P8 Pd1 Pd2 Pd3 62.38(3)
P6 Pd1 Pd2 Pd3 -57.36(3)
Pd4 Pd1 Pd2 Pd3 -119.680(15)
Pd5 Pd1 Pd2 Pd3 119.824(15)
P1 Pd1 Pd3 C95 -91.12(11)
P7 Pd1 Pd3 C95 92.56(11)
P8 Pd1 Pd3 C95 20.82(11)
P6 Pd1 Pd3 C95 159.69(12)
Pd2 Pd1 Pd3 C95 90.20(11)
Pd4 Pd1 Pd3 C95 142.61(11)
Pd5 Pd1 Pd3 C95 37.92(11)
P1 Pd1 Pd3 P6 109.19(5)
P7 Pd1 Pd3 P6 -67.14(5)
P8 Pd1 Pd3 P6 -138.87(5)
Pd2 Pd1 Pd3 P6 -69.50(4)
Pd4 Pd1 Pd3 P6 -17.09(4)
Pd5 Pd1 Pd3 P6 -121.78(4)
P1 Pd1 Pd3 P3 50.91(6)
P7 Pd1 Pd3 P3 -125.41(6)
P8 Pd1 Pd3 P3 162.85(6)
P6 Pd1 Pd3 P3 -58.28(6)
Pd2 Pd1 Pd3 P3 -127.78(5)
Pd4 Pd1 Pd3 P3 -75.36(5)
Pd5 Pd1 Pd3 P3 179.95(5)
P1 Pd1 Pd3 P8 -111.94(4)
P7 Pd1 Pd3 P8 71.74(5)
P6 Pd1 Pd3 P8 138.87(5)
Pd2 Pd1 Pd3 P8 69.38(3)
Pd4 Pd1 Pd3 P8 121.79(3)
Pd5 Pd1 Pd3 P8 17.10(3)
P1 Pd1 Pd3 Pd2 178.68(3)
P7 Pd1 Pd3 Pd2 2.36(3)
P8 Pd1 Pd3 Pd2 -69.38(3)
P6 Pd1 Pd3 Pd2 69.50(4)
Pd4 Pd1 Pd3 Pd2 52.412(14)
Pd5 Pd1 Pd3 Pd2 -52.278(15)
P2 Pd2 Pd3 C95 91.46(12)
P6 Pd2 Pd3 C95 -158.29(12)
P7 Pd2 Pd3 C95 -90.97(12)
P8 Pd2 Pd3 C95 -21.05(12)
Pd1 Pd2 Pd3 C95 -88.71(12)
Pd4 Pd2 Pd3 C95 -140.70(12)
Pd5 Pd2 Pd3 C95 -36.58(12)
P2 Pd2 Pd3 P6 -110.25(5)
P7 Pd2 Pd3 P6 67.32(5)
P8 Pd2 Pd3 P6 137.24(5)
Pd1 Pd2 Pd3 P6 69.58(4)
Pd4 Pd2 Pd3 P6 17.59(4)
Pd5 Pd2 Pd3 P6 121.71(4)
P2 Pd2 Pd3 P3 -45.52(6)
P6 Pd2 Pd3 P3 64.73(6)
P7 Pd2 Pd3 P3 132.05(5)
P8 Pd2 Pd3 P3 -158.03(6)
Pd1 Pd2 Pd3 P3 134.31(5)
Pd4 Pd2 Pd3 P3 82.32(5)
Pd5 Pd2 Pd3 P3 -173.56(5)
P2 Pd2 Pd3 P8 112.51(5)
P6 Pd2 Pd3 P8 -137.24(5)
P7 Pd2 Pd3 P8 -69.92(4)
Pd1 Pd2 Pd3 P8 -67.66(3)
Pd4 Pd2 Pd3 P8 -119.65(3)
Pd5 Pd2 Pd3 P8 -15.53(3)
P2 Pd2 Pd3 Pd1 -179.83(4)
P6 Pd2 Pd3 Pd1 -69.58(4)
P7 Pd2 Pd3 Pd1 -2.26(3)
P8 Pd2 Pd3 Pd1 67.66(3)
Pd4 Pd2 Pd3 Pd1 -51.988(13)
Pd5 Pd2 Pd3 Pd1 52.129(13)
P1 Pd1 Pd4 C91 -89.84(12)
P7 Pd1 Pd4 C91 160.28(13)
P8 Pd1 Pd4 C91 91.95(12)
P6 Pd1 Pd4 C91 21.20(12)
Pd2 Pd1 Pd4 C91 89.87(12)
Pd3 Pd1 Pd4 C91 37.33(12)
Pd5 Pd1 Pd4 C91 141.74(12)
P1 Pd1 Pd4 P4 53.58(8)
P7 Pd1 Pd4 P4 -56.31(8)
P8 Pd1 Pd4 P4 -124.63(8)
P6 Pd1 Pd4 P4 164.62(8)
Pd2 Pd1 Pd4 P4 -126.72(7)
Pd3 Pd1 Pd4 P4 -179.25(7)
Pd5 Pd1 Pd4 P4 -74.85(7)
P1 Pd1 Pd4 P7 109.89(5)
P8 Pd1 Pd4 P7 -68.32(5)
P6 Pd1 Pd4 P7 -139.07(5)
Pd2 Pd1 Pd4 P7 -70.41(4)
Pd3 Pd1 Pd4 P7 -122.94(4)
Pd5 Pd1 Pd4 P7 -18.54(4)
P1 Pd1 Pd4 P6 -111.04(5)
P7 Pd1 Pd4 P6 139.07(5)
P8 Pd1 Pd4 P6 70.75(5)
Pd2 Pd1 Pd4 P6 68.67(4)
Pd3 Pd1 Pd4 P6 16.13(4)
Pd5 Pd1 Pd4 P6 120.54(4)
P1 Pd1 Pd4 Pd2 -179.71(3)
P7 Pd1 Pd4 Pd2 70.41(4)
P8 Pd1 Pd4 Pd2 2.08(3)
P6 Pd1 Pd4 Pd2 -68.67(4)
Pd3 Pd1 Pd4 Pd2 -52.535(15)
Pd5 Pd1 Pd4 Pd2 51.871(14)
P2 Pd2 Pd4 C91 91.37(12)
P6 Pd2 Pd4 C91 -20.80(12)
P7 Pd2 Pd4 C91 -157.76(12)
P8 Pd2 Pd4 C91 -91.43(12)
Pd1 Pd2 Pd4 C91 -89.43(12)
Pd5 Pd2 Pd4 C91 -141.17(12)
Pd3 Pd2 Pd4 C91 -37.39(12)
P2 Pd2 Pd4 P4 -43.50(6)
P6 Pd2 Pd4 P4 -155.67(6)
P7 Pd2 Pd4 P4 67.36(6)
P8 Pd2 Pd4 P4 133.69(6)
Pd1 Pd2 Pd4 P4 135.69(5)
Pd5 Pd2 Pd4 P4 83.95(5)
Pd3 Pd2 Pd4 P4 -172.27(5)
P2 Pd2 Pd4 P7 -110.87(5)
P6 Pd2 Pd4 P7 136.96(5)
P8 Pd2 Pd4 P7 66.33(4)
Pd1 Pd2 Pd4 P7 68.33(3)
Pd5 Pd2 Pd4 P7 16.59(3)
Pd3 Pd2 Pd4 P7 120.37(4)
P2 Pd2 Pd4 P6 112.17(5)
P7 Pd2 Pd4 P6 -136.96(5)
P8 Pd2 Pd4 P6 -70.63(4)
Pd1 Pd2 Pd4 P6 -68.63(3)
Pd5 Pd2 Pd4 P6 -120.37(3)
Pd3 Pd2 Pd4 P6 -16.59(3)
P2 Pd2 Pd4 Pd1 -179.19(3)
P6 Pd2 Pd4 Pd1 68.63(3)
P7 Pd2 Pd4 Pd1 -68.33(3)
P8 Pd2 Pd4 Pd1 -2.00(3)
Pd5 Pd2 Pd4 Pd1 -51.737(13)
Pd3 Pd2 Pd4 Pd1 52.040(14)
P1 Pd1 Pd5 C99 -88.20(12)
P7 Pd1 Pd5 C99 21.28(12)
P8 Pd1 Pd5 C99 161.37(12)
P6 Pd1 Pd5 C99 93.59(12)
Pd2 Pd1 Pd5 C99 90.78(12)
Pd4 Pd1 Pd5 C99 38.87(12)
Pd3 Pd1 Pd5 C99 143.23(12)
P1 Pd1 Pd5 P8 110.43(4)
P7 Pd1 Pd5 P8 -140.09(5)
P6 Pd1 Pd5 P8 -67.78(5)
Pd2 Pd1 Pd5 P8 -70.59(3)
Pd4 Pd1 Pd5 P8 -122.50(3)
Pd3 Pd1 Pd5 P8 -18.15(3)
P1 Pd1 Pd5 P5 56.97(6)
P7 Pd1 Pd5 P5 166.46(6)
P8 Pd1 Pd5 P5 -53.45(6)
P6 Pd1 Pd5 P5 -121.24(6)
Pd2 Pd1 Pd5 P5 -124.04(5)
Pd4 Pd1 Pd5 P5 -175.96(5)
Pd3 Pd1 Pd5 P5 -71.60(5)
P1 Pd1 Pd5 P7 -109.48(5)
P8 Pd1 Pd5 P7 140.09(5)
P6 Pd1 Pd5 P7 72.31(5)
Pd2 Pd1 Pd5 P7 69.50(4)
Pd4 Pd1 Pd5 P7 17.59(4)
Pd3 Pd1 Pd5 P7 121.94(4)
P1 Pd1 Pd5 Pd2 -178.98(3)
P7 Pd1 Pd5 Pd2 -69.50(4)
P8 Pd1 Pd5 Pd2 70.59(3)
P6 Pd1 Pd5 Pd2 2.81(3)
Pd4 Pd1 Pd5 Pd2 -51.914(14)
Pd3 Pd1 Pd5 Pd2 52.444(14)
P2 Pd2 Pd5 C99 90.87(13)
P6 Pd2 Pd5 C99 -90.95(13)
P7 Pd2 Pd5 C99 -20.88(13)
P8 Pd2 Pd5 C99 -156.61(13)
Pd1 Pd2 Pd5 C99 -88.16(12)
Pd4 Pd2 Pd5 C99 -36.60(12)
Pd3 Pd2 Pd5 C99 -140.17(12)
P2 Pd2 Pd5 P8 -112.52(5)
P6 Pd2 Pd5 P8 65.66(5)
P7 Pd2 Pd5 P8 135.73(5)
Pd1 Pd2 Pd5 P8 68.45(4)
Pd4 Pd2 Pd5 P8 120.01(4)
Pd3 Pd2 Pd5 P8 16.44(4)
P2 Pd2 Pd5 P5 -44.01(5)
P6 Pd2 Pd5 P5 134.17(5)
P7 Pd2 Pd5 P5 -155.76(5)
P8 Pd2 Pd5 P5 68.51(5)
Pd1 Pd2 Pd5 P5 136.96(4)
Pd4 Pd2 Pd5 P5 -171.48(4)
Pd3 Pd2 Pd5 P5 84.96(4)
P2 Pd2 Pd5 P7 111.75(5)
P6 Pd2 Pd5 P7 -70.07(4)
P8 Pd2 Pd5 P7 -135.73(5)
Pd1 Pd2 Pd5 P7 -67.28(3)
Pd4 Pd2 Pd5 P7 -15.72(3)
Pd3 Pd2 Pd5 P7 -119.28(3)
P2 Pd2 Pd5 Pd1 179.03(4)
P6 Pd2 Pd5 Pd1 -2.79(3)
P7 Pd2 Pd5 Pd1 67.28(3)
P8 Pd2 Pd5 Pd1 -68.45(4)
Pd4 Pd2 Pd5 Pd1 51.561(14)
Pd3 Pd2 Pd5 Pd1 -52.002(14)
P7 Pd1 P1 C7 -64.72(15)
P8 Pd1 P1 C7 56.05(15)
P6 Pd1 P1 C7 176.23(15)
Pd2 Pd1 P1 C7 -134.4(13)
Pd4 Pd1 P1 C7 -122.15(15)
Pd3 Pd1 P1 C7 118.88(15)
Pd5 Pd1 P1 C7 -1.99(15)
P7 Pd1 P1 C13 175.25(15)
P8 Pd1 P1 C13 -63.97(15)
P6 Pd1 P1 C13 56.20(15)
Pd2 Pd1 P1 C13 105.6(13)
Pd4 Pd1 P1 C13 117.82(15)
Pd3 Pd1 P1 C13 -1.14(15)
Pd5 Pd1 P1 C13 -122.02(15)
P7 Pd1 P1 C1 55.98(15)
P8 Pd1 P1 C1 176.76(14)
P6 Pd1 P1 C1 -63.07(15)
Pd2 Pd1 P1 C1 -13.7(14)
Pd4 Pd1 P1 C1 -1.45(15)
Pd3 Pd1 P1 C1 -120.41(14)
Pd5 Pd1 P1 C1 118.71(14)
P6 Pd2 P2 C24 55.4(2)
P7 Pd2 P2 C24 -64.3(2)
P8 Pd2 P2 C24 176.20(19)
Pd1 Pd2 P2 C24 -57(2)
Pd4 Pd2 P2 C24 -6.7(2)
Pd5 Pd2 P2 C24 -126.41(19)
Pd3 Pd2 P2 C24 113.26(19)
P6 Pd2 P2 C25 -65.04(18)
P7 Pd2 P2 C25 175.25(17)
P8 Pd2 P2 C25 55.72(18)
Pd1 Pd2 P2 C25 -178(100)
Pd4 Pd2 P2 C25 -127.19(17)
Pd5 Pd2 P2 C25 113.11(17)
Pd3 Pd2 P2 C25 -7.22(18)
P6 Pd2 P2 C31 174.85(16)
P7 Pd2 P2 C31 55.14(17)
P8 Pd2 P2 C31 -64.39(17)
Pd1 Pd2 P2 C31 62(2)
Pd4 Pd2 P2 C31 112.70(17)
Pd5 Pd2 P2 C31 -7.00(17)
Pd3 Pd2 P2 C31 -127.33(16)
C95 Pd3 P3 C43 -130.0(2)
P6 Pd3 P3 C43 48.61(16)
P8 Pd3 P3 C43 -125.54(17)
Pd1 Pd3 P3 C43 94.30(16)
Pd2 Pd3 P3 C43 -0.88(17)
C95 Pd3 P3 C37 -11.2(2)
P6 Pd3 P3 C37 167.47(17)
P8 Pd3 P3 C37 -6.7(2)
Pd1 Pd3 P3 C37 -146.84(17)
Pd2 Pd3 P3 C37 117.97(17)
C95 Pd3 P3 C49 112.02(19)
P6 Pd3 P3 C49 -69.32(15)
P8 Pd3 P3 C49 116.53(17)
Pd1 Pd3 P3 C49 -23.63(16)
Pd2 Pd3 P3 C49 -118.81(15)
C91 Pd4 P4 C67 -131.7(2)
P7 Pd4 P4 C67 46.6(2)
P6 Pd4 P4 C67 -123.7(2)
Pd1 Pd4 P4 C67 90.6(2)
Pd2 Pd4 P4 C67 -4.9(2)
C91 Pd4 P4 C61A -17.7(9)
P7 Pd4 P4 C61A 160.5(9)
P6 Pd4 P4 C61A -9.7(9)
Pd1 Pd4 P4 C61A -155.4(9)
Pd2 Pd4 P4 C61A 109.1(9)
C91 Pd4 P4 C55 110.7(3)
P7 Pd4 P4 C55 -71.1(2)
P6 Pd4 P4 C55 118.7(2)
Pd1 Pd4 P4 C55 -27.0(2)
Pd2 Pd4 P4 C55 -122.5(2)
C91 Pd4 P4 C61B -2.1(9)
P7 Pd4 P4 C61B 176.2(9)
P6 Pd4 P4 C61B 5.9(9)
Pd1 Pd4 P4 C61B -139.8(9)
Pd2 Pd4 P4 C61B 124.7(9)
C99 Pd5 P5 C85 -129.55(19)
P8 Pd5 P5 C85 48.78(13)
P7 Pd5 P5 C85 -119.37(16)
Pd1 Pd5 P5 C85 90.92(14)
Pd2 Pd5 P5 C85 -3.22(14)
C99 Pd5 P5 C73 111.89(19)
P8 Pd5 P5 C73 -69.78(14)
P7 Pd5 P5 C73 122.08(16)
Pd1 Pd5 P5 C73 -27.64(15)
Pd2 Pd5 P5 C73 -121.78(14)
C99 Pd5 P5 C79 -10.5(2)
P8 Pd5 P5 C79 167.82(16)
P7 Pd5 P5 C79 -0.3(2)
Pd1 Pd5 P5 C79 -150.05(16)
Pd2 Pd5 P5 C79 115.82(16)
C95 Pd3 P6 C91 -177.1(5)
P3 Pd3 P6 C91 4.7(5)
P8 Pd3 P6 C91 -177.5(5)
Pd1 Pd3 P6 C91 -145.1(5)
Pd2 Pd3 P6 C91 148.6(5)
C95 Pd3 P6 Pd4 0.6(2)
P3 Pd3 P6 Pd4 -177.64(8)
P8 Pd3 P6 Pd4 0.18(9)
Pd1 Pd3 P6 Pd4 32.52(7)
Pd2 Pd3 P6 Pd4 -33.79(7)
C95 Pd3 P6 Pd1 -31.96(18)
P3 Pd3 P6 Pd1 149.84(3)
P8 Pd3 P6 Pd1 -32.35(4)
Pd2 Pd3 P6 Pd1 -66.32(2)
C95 Pd3 P6 Pd2 34.36(18)
P3 Pd3 P6 Pd2 -143.84(3)
P8 Pd3 P6 Pd2 33.97(4)
Pd1 Pd3 P6 Pd2 66.32(2)
P4 Pd4 P6 C91 -11.0(2)
P7 Pd4 P6 C91 178.60(19)
Pd1 Pd4 P6 C91 145.87(19)
Pd2 Pd4 P6 C91 -146.58(19)
C91 Pd4 P6 Pd3 -179.0(2)
P4 Pd4 P6 Pd3 170.01(10)
P7 Pd4 P6 Pd3 -0.39(9)
Pd1 Pd4 P6 Pd3 -33.12(7)
Pd2 Pd4 P6 Pd3 34.43(7)
C91 Pd4 P6 Pd1 -145.87(19)
P4 Pd4 P6 Pd1 -156.87(12)
P7 Pd4 P6 Pd1 32.73(4)
Pd2 Pd4 P6 Pd1 67.55(2)
C91 Pd4 P6 Pd2 146.58(19)
P4 Pd4 P6 Pd2 135.58(12)
P7 Pd4 P6 Pd2 -34.82(4)
Pd1 Pd4 P6 Pd2 -67.55(2)
P1 Pd1 P6 C91 65.0(2)
P7 Pd1 P6 C91 -65.9(2)
P8 Pd1 P6 C91 -162.2(2)
Pd2 Pd1 P6 C91 -113.9(2)
Pd4 Pd1 P6 C91 -35.5(2)
Pd3 Pd1 P6 C91 165.4(2)
Pd5 Pd1 P6 C91 -116.9(2)
P1 Pd1 P6 Pd3 -100.42(4)
P7 Pd1 P6 Pd3 128.64(4)
P8 Pd1 P6 Pd3 32.37(4)
Pd2 Pd1 P6 Pd3 80.68(3)
Pd4 Pd1 P6 Pd3 159.12(4)
Pd5 Pd1 P6 Pd3 77.73(3)
P1 Pd1 P6 Pd4 100.46(4)
P7 Pd1 P6 Pd4 -30.48(4)
P8 Pd1 P6 Pd4 -126.75(3)
Pd2 Pd1 P6 Pd4 -78.44(3)
Pd3 Pd1 P6 Pd4 -159.12(4)
Pd5 Pd1 P6 Pd4 -81.39(3)
P1 Pd1 P6 Pd2 178.90(3)
P7 Pd1 P6 Pd2 47.96(3)
P8 Pd1 P6 Pd2 -48.30(3)
Pd4 Pd1 P6 Pd2 78.44(3)
Pd3 Pd1 P6 Pd2 -80.68(3)
Pd5 Pd1 P6 Pd2 -2.95(3)
P2 Pd2 P6 C91 -65.9(2)
P7 Pd2 P6 C91 66.5(2)
P8 Pd2 P6 C91 160.1(2)
Pd1 Pd2 P6 C91 113.1(2)
Pd4 Pd2 P6 C91 34.96(19)
Pd5 Pd2 P6 C91 116.04(19)
Pd3 Pd2 P6 C91 -166.7(2)
P2 Pd2 P6 Pd3 100.76(5)
P7 Pd2 P6 Pd3 -126.80(3)
P8 Pd2 P6 Pd3 -33.22(4)
Pd1 Pd2 P6 Pd3 -80.25(3)
Pd4 Pd2 P6 Pd3 -158.39(4)
Pd5 Pd2 P6 Pd3 -77.31(3)
P2 Pd2 P6 Pd4 -100.85(5)
P7 Pd2 P6 Pd4 31.59(3)
P8 Pd2 P6 Pd4 125.16(3)
Pd1 Pd2 P6 Pd4 78.14(3)
Pd5 Pd2 P6 Pd4 81.08(3)
Pd3 Pd2 P6 Pd4 158.39(4)
P2 Pd2 P6 Pd1 -178.99(4)
P7 Pd2 P6 Pd1 -46.56(3)
P8 Pd2 P6 Pd1 47.02(3)
Pd4 Pd2 P6 Pd1 -78.14(3)
Pd5 Pd2 P6 Pd1 2.94(3)
Pd3 Pd2 P6 Pd1 80.25(3)
C91 Pd4 P7 C99 -179.9(5)
P4 Pd4 P7 C99 2.5(5)
P6 Pd4 P7 C99 178.7(5)
Pd1 Pd4 P7 C99 -148.7(5)
Pd2 Pd4 P7 C99 144.6(5)
C91 Pd4 P7 Pd1 -31.20(19)
P4 Pd4 P7 Pd1 151.16(4)
P6 Pd4 P7 Pd1 -32.58(4)
Pd2 Pd4 P7 Pd1 -66.71(2)
C91 Pd4 P7 Pd5 4.1(2)
P4 Pd4 P7 Pd5 -173.49(8)
P6 Pd4 P7 Pd5 2.76(9)
Pd1 Pd4 P7 Pd5 35.34(6)
Pd2 Pd4 P7 Pd5 -31.37(7)
C91 Pd4 P7 Pd2 35.51(19)
P4 Pd4 P7 Pd2 -142.12(4)
P6 Pd4 P7 Pd2 34.13(4)
Pd1 Pd4 P7 Pd2 66.71(2)
P1 Pd1 P7 C99 68.3(2)
P8 Pd1 P7 C99 -64.9(2)
P6 Pd1 P7 C99 -160.6(2)
Pd2 Pd1 P7 C99 -113.1(2)
Pd4 Pd1 P7 C99 167.3(2)
Pd3 Pd1 P7 C99 -115.6(2)
Pd5 Pd1 P7 C99 -35.3(2)
P1 Pd1 P7 Pd4 -99.02(4)
P8 Pd1 P7 Pd4 127.86(4)
P6 Pd1 P7 Pd4 32.13(4)
Pd2 Pd1 P7 Pd4 79.63(3)
Pd3 Pd1 P7 Pd4 77.16(4)
Pd5 Pd1 P7 Pd4 157.44(4)
P1 Pd1 P7 Pd5 103.54(4)
P8 Pd1 P7 Pd5 -29.57(3)
P6 Pd1 P7 Pd5 -125.30(4)
Pd2 Pd1 P7 Pd5 -77.81(3)
Pd4 Pd1 P7 Pd5 -157.44(4)
Pd3 Pd1 P7 Pd5 -80.28(3)
P1 Pd1 P7 Pd2 -178.65(3)
P8 Pd1 P7 Pd2 48.23(3)
P6 Pd1 P7 Pd2 -47.50(3)
Pd4 Pd1 P7 Pd2 -79.63(3)
Pd3 Pd1 P7 Pd2 -2.47(3)
Pd5 Pd1 P7 Pd2 77.81(3)
P8 Pd5 P7 C99 177.77(19)
P5 Pd5 P7 C99 -13.9(2)
Pd1 Pd5 P7 C99 145.8(2)
Pd2 Pd5 P7 C99 -146.5(2)
C99 Pd5 P7 Pd4 178.3(2)
P8 Pd5 P7 Pd4 -3.89(9)
P5 Pd5 P7 Pd4 164.40(8)
Pd1 Pd5 P7 Pd4 -35.84(7)
Pd2 Pd5 P7 Pd4 31.85(7)
C99 Pd5 P7 Pd1 -145.8(2)
P8 Pd5 P7 Pd1 31.96(4)
P5 Pd5 P7 Pd1 -159.75(9)
Pd2 Pd5 P7 Pd1 67.69(2)
C99 Pd5 P7 Pd2 146.5(2)
P8 Pd5 P7 Pd2 -35.73(4)
P5 Pd5 P7 Pd2 132.56(10)
Pd1 Pd5 P7 Pd2 -67.69(2)
P2 Pd2 P7 C99 -66.62(19)
P6 Pd2 P7 C99 160.70(19)
P8 Pd2 P7 C99 66.65(19)
Pd1 Pd2 P7 C99 113.51(19)
Pd4 Pd2 P7 C99 -165.83(19)
Pd5 Pd2 P7 C99 34.46(18)
Pd3 Pd2 P7 C99 115.91(18)
P2 Pd2 P7 Pd4 99.21(5)
P6 Pd2 P7 Pd4 -33.47(3)
P8 Pd2 P7 Pd4 -127.52(3)
Pd1 Pd2 P7 Pd4 -80.66(3)
Pd5 Pd2 P7 Pd4 -159.71(4)
Pd3 Pd2 P7 Pd4 -78.26(3)
P2 Pd2 P7 Pd1 179.87(4)
P6 Pd2 P7 Pd1 47.19(3)
P8 Pd2 P7 Pd1 -46.86(3)
Pd4 Pd2 P7 Pd1 80.66(3)
Pd5 Pd2 P7 Pd1 -79.05(3)
Pd3 Pd2 P7 Pd1 2.40(3)
P2 Pd2 P7 Pd5 -101.08(4)
P6 Pd2 P7 Pd5 126.24(3)
P8 Pd2 P7 Pd5 32.19(3)
Pd1 Pd2 P7 Pd5 79.05(3)
Pd4 Pd2 P7 Pd5 159.71(4)
Pd3 Pd2 P7 Pd5 81.45(3)
C99 Pd5 P8 C95 -178.9(5)
P5 Pd5 P8 C95 3.4(5)
P7 Pd5 P8 C95 178.9(5)
Pd1 Pd5 P8 C95 -149.8(5)
Pd2 Pd5 P8 C95 143.9(5)
C99 Pd5 P8 Pd1 -29.13(19)
P5 Pd5 P8 Pd1 153.11(3)
P7 Pd5 P8 Pd1 -31.32(4)
Pd2 Pd5 P8 Pd1 -66.38(2)
C99 Pd5 P8 Pd3 5.7(2)
P5 Pd5 P8 Pd3 -172.02(7)
P7 Pd5 P8 Pd3 3.54(9)
Pd1 Pd5 P8 Pd3 34.86(6)
Pd2 Pd5 P8 Pd3 -31.51(6)
C99 Pd5 P8 Pd2 37.25(19)
P5 Pd5 P8 Pd2 -140.51(3)
P7 Pd5 P8 Pd2 35.06(4)
Pd1 Pd5 P8 Pd2 66.38(2)
P1 Pd1 P8 C95 66.79(19)
P7 Pd1 P8 C95 -161.17(18)
P6 Pd1 P8 C95 -65.12(18)
Pd2 Pd1 P8 C95 -112.95(18)
Pd4 Pd1 P8 C95 -115.13(18)
Pd3 Pd1 P8 C95 -34.81(18)
Pd5 Pd1 P8 C95 167.30(19)
P1 Pd1 P8 Pd5 -100.51(4)
P7 Pd1 P8 Pd5 31.53(4)
P6 Pd1 P8 Pd5 127.57(3)
Pd2 Pd1 P8 Pd5 79.75(3)
Pd4 Pd1 P8 Pd5 77.57(3)
Pd3 Pd1 P8 Pd5 157.89(4)
P1 Pd1 P8 Pd3 101.60(4)
P7 Pd1 P8 Pd3 -126.36(3)
P6 Pd1 P8 Pd3 -30.31(3)
Pd2 Pd1 P8 Pd3 -78.14(2)
Pd4 Pd1 P8 Pd3 -80.31(3)
Pd5 Pd1 P8 Pd3 -157.89(4)
P1 Pd1 P8 Pd2 179.74(3)
P7 Pd1 P8 Pd2 -48.22(3)
P6 Pd1 P8 Pd2 47.83(3)
Pd4 Pd1 P8 Pd2 -2.18(3)
Pd3 Pd1 P8 Pd2 78.14(2)
Pd5 Pd1 P8 Pd2 -79.75(3)
P6 Pd3 P8 C95 179.61(18)
P3 Pd3 P8 C95 -6.2(2)
Pd1 Pd3 P8 C95 146.46(18)
Pd2 Pd3 P8 C95 -146.05(18)
C95 Pd3 P8 Pd5 178.1(2)
P6 Pd3 P8 Pd5 -2.34(9)
P3 Pd3 P8 Pd5 171.88(8)
Pd1 Pd3 P8 Pd5 -35.49(6)
Pd2 Pd3 P8 Pd5 32.00(6)
C95 Pd3 P8 Pd1 -146.46(18)
P6 Pd3 P8 Pd1 33.15(4)
P3 Pd3 P8 Pd1 -152.63(9)
Pd2 Pd3 P8 Pd1 67.49(2)
C95 Pd3 P8 Pd2 146.05(18)
P6 Pd3 P8 Pd2 -34.34(4)
P3 Pd3 P8 Pd2 139.88(9)
Pd1 Pd3 P8 Pd2 -67.49(2)
P2 Pd2 P8 C95 -67.1(2)
P6 Pd2 P8 C95 66.2(2)
P7 Pd2 P8 C95 160.5(2)
Pd1 Pd2 P8 C95 113.7(2)
Pd4 Pd2 P8 C95 115.86(19)
Pd5 Pd2 P8 C95 -165.2(2)
Pd3 Pd2 P8 C95 35.00(19)
P2 Pd2 P8 Pd5 98.04(5)
P6 Pd2 P8 Pd5 -128.61(4)
P7 Pd2 P8 Pd5 -34.34(4)
Pd1 Pd2 P8 Pd5 -81.07(3)
Pd4 Pd2 P8 Pd5 -78.95(3)
Pd3 Pd2 P8 Pd5 -159.82(4)
P2 Pd2 P8 Pd1 179.11(4)
P6 Pd2 P8 Pd1 -47.53(3)
P7 Pd2 P8 Pd1 46.73(3)
Pd4 Pd2 P8 Pd1 2.12(3)
Pd5 Pd2 P8 Pd1 81.07(3)
Pd3 Pd2 P8 Pd1 -78.75(3)
P2 Pd2 P8 Pd3 -102.14(4)
P6 Pd2 P8 Pd3 31.21(3)
P7 Pd2 P8 Pd3 125.48(3)
Pd1 Pd2 P8 Pd3 78.75(3)
Pd4 Pd2 P8 Pd3 80.86(3)
Pd5 Pd2 P8 Pd3 159.82(4)
C7 P1 C1 C2 -11.9(4)
C13 P1 C1 C2 93.7(4)
Pd1 P1 C1 C2 -139.9(3)
C7 P1 C1 C6 169.4(3)
C13 P1 C1 C6 -85.0(4)
Pd1 P1 C1 C6 41.4(4)
C6 C1 C2 C3 0.8(7)
P1 C1 C2 C3 -177.8(4)
C1 C2 C3 C4 0.6(7)
C2 C3 C4 C5 -1.5(7)
C3 C4 C5 C6 1.0(8)
C4 C5 C6 C1 0.4(7)
C2 C1 C6 C5 -1.3(7)
P1 C1 C6 C5 177.4(4)
C13 P1 C7 C8 170.4(4)
C1 P1 C7 C8 -84.2(4)
Pd1 P1 C7 C8 43.5(4)
C13 P1 C7 C12 -12.1(4)
C1 P1 C7 C12 93.3(4)
Pd1 P1 C7 C12 -139.0(3)
C12 C7 C8 C9 -1.2(7)
P1 C7 C8 C9 176.4(4)
C7 C8 C9 C10 0.9(8)
C8 C9 C10 C11 0.3(8)
C9 C10 C11 C12 -1.2(8)
C10 C11 C12 C7 0.8(7)
C8 C7 C12 C11 0.4(7)
P1 C7 C12 C11 -177.1(4)
C7 P1 C13 C14 -87.0(3)
C1 P1 C13 C14 167.2(3)
Pd1 P1 C13 C14 40.5(4)
C7 P1 C13 C18 91.5(4)
C1 P1 C13 C18 -14.3(4)
Pd1 P1 C13 C18 -141.0(3)
C18 C13 C14 C15 -0.8(6)
P1 C13 C14 C15 177.7(3)
C13 C14 C15 C16 0.7(7)
C14 C15 C16 C17 0.4(7)
C15 C16 C17 C18 -1.4(8)
C14 C13 C18 C17 -0.1(7)
P1 C13 C18 C17 -178.6(4)
C16 C17 C18 C13 1.3(8)
C24 C19 C20 C21 -4(2)
C19 C20 C21 C22 7(2)
C20 C21 C22 C23 -5.1(17)
C21 C22 C23 C24 1.3(11)
C20 C19 C24 C23 0.5(14)
C20 C19 C24 P2 -177.8(9)
C22 C23 C24 C19 1.0(10)
C22 C23 C24 P2 179.3(5)
C25 P2 C24 C19 -92.8(7)
C31 P2 C24 C19 13.8(7)
Pd2 P2 C24 C19 140.5(6)
C25 P2 C24 C23 89.0(5)
C31 P2 C24 C23 -164.4(4)
Pd2 P2 C24 C23 -37.7(5)
C24 P2 C25 C26 -160.8(4)
C31 P2 C25 C26 93.1(4)
Pd2 P2 C25 C26 -34.0(4)
C24 P2 C25 C30 19.9(5)
C31 P2 C25 C30 -86.2(5)
Pd2 P2 C25 C30 146.7(4)
C30 C25 C26 C27 1.4(8)
P2 C25 C26 C27 -177.9(4)
C25 C26 C27 C28 -1.6(9)
C26 C27 C28 C29 1.0(11)
C27 C28 C29 C30 -0.2(11)
C28 C29 C30 C25 0.1(10)
C26 C25 C30 C29 -0.7(8)
P2 C25 C30 C29 178.6(5)
C24 P2 C31 C36 94.0(4)
C25 P2 C31 C36 -158.9(4)
Pd2 P2 C31 C36 -32.3(4)
C24 P2 C31 C32 -84.8(4)
C25 P2 C31 C32 22.3(4)
Pd2 P2 C31 C32 148.9(3)
C36 C31 C32 C33 -1.1(7)
P2 C31 C32 C33 177.7(4)
C31 C32 C33 C34 0.4(8)
C32 C33 C34 C35 0.6(9)
C33 C34 C35 C36 -0.9(9)
C32 C31 C36 C35 0.8(7)
P2 C31 C36 C35 -178.1(4)
C34 C35 C36 C31 0.2(8)
C43 P3 C37 C42 32.9(4)
C49 P3 C37 C42 139.7(4)
Pd3 P3 C37 C42 -92.0(4)
C43 P3 C37 C38 -151.0(4)
C49 P3 C37 C38 -44.2(4)
Pd3 P3 C37 C38 84.1(4)
C42 C37 C38 C39 -0.9(7)
P3 C37 C38 C39 -177.1(4)
C37 C38 C39 C40 1.1(8)
C38 C39 C40 C41 0.0(9)
C39 C40 C41 C42 -1.3(8)
C38 C37 C42 C41 -0.3(7)
P3 C37 C42 C41 175.8(4)
C40 C41 C42 C37 1.4(8)
C37 P3 C43 C44 -111.6(4)
C49 P3 C43 C44 142.7(4)
Pd3 P3 C43 C44 19.0(4)
C37 P3 C43 C48 66.3(4)
C49 P3 C43 C48 -39.4(4)
Pd3 P3 C43 C48 -163.1(3)
C48 C43 C44 C45 0.5(8)
P3 C43 C44 C45 178.4(5)
C43 C44 C45 C46 -0.2(10)
C44 C45 C46 C47 0.8(10)
C45 C46 C47 C48 -1.8(9)
C46 C47 C48 C43 2.0(8)
C44 C43 C48 C47 -1.4(7)
P3 C43 C48 C47 -179.2(4)
C43 P3 C49 C50 -108.6(4)
C37 P3 C49 C50 147.4(3)
Pd3 P3 C49 C50 14.4(4)
C43 P3 C49 C54 71.8(4)
C37 P3 C49 C54 -32.1(4)
Pd3 P3 C49 C54 -165.1(3)
C54 C49 C50 C51 -1.2(7)
P3 C49 C50 C51 179.3(4)
C49 C50 C51 C52 -0.5(8)
C50 C51 C52 C53 2.3(9)
C51 C52 C53 C54 -2.5(9)
C52 C53 C54 C49 0.8(8)
C50 C49 C54 C53 1.0(7)
P3 C49 C54 C53 -179.5(4)
C67 P4 C55 C60 -104.2(5)
C61A P4 C55 C60 155.9(8)
C61B P4 C55 C60 143.3(8)
Pd4 P4 C55 C60 18.1(5)
C67 P4 C55 C56 75.2(6)
C61A P4 C55 C56 -24.7(9)
C61B P4 C55 C56 -37.3(10)
Pd4 P4 C55 C56 -162.5(6)
C60 C55 C56 C57 2.6(13)
P4 C55 C56 C57 -176.8(8)
C55 C56 C57 C58 -1.0(16)
C56 C57 C58 C59 -1.1(16)
C57 C58 C59 C60 1.7(13)
C56 C55 C60 C59 -1.9(9)
P4 C55 C60 C59 177.5(5)
C58 C59 C60 C55 -0.1(10)
C67 P4 C61A C62A 22.1(8)
C55 P4 C61A C62A 127.8(7)
C61B P4 C61A C62A -172(5)
Pd4 P4 C61A C62A -99.4(9)
C67 P4 C61A C66A -161.7(6)
C55 P4 C61A C66A -56.0(7)
C61B P4 C61A C66A 5(4)
Pd4 P4 C61A C66A 76.7(8)
C66A C61A C62A C63A 0.0
P4 C61A C62A C63A 175.9(10)
C61A C62A C63A C64A 0.0
C62A C63A C64A C65A 0.0
C63A C64A C65A C66A 0.0
C64A C65A C66A C61A 0.0
C62A C61A C66A C65A 0.0
P4 C61A C66A C65A -176.3(9)
C61A P4 C67 C72 -109.7(7)
C55 P4 C67 C72 144.4(5)
C61B P4 C67 C72 -113.3(9)
Pd4 P4 C67 C72 20.5(5)
C61A P4 C67 C68 69.2(7)
C55 P4 C67 C68 -36.7(6)
C61B P4 C67 C68 65.6(9)
Pd4 P4 C67 C68 -160.6(5)
C67 P4 C61B C62B 22.5(13)
C61A P4 C61B C62B 8(4)
C55 P4 C61B C62B 129.6(11)
Pd4 P4 C61B C62B -108.0(10)
C67 P4 C61B C66B -159.4(10)
C61A P4 C61B C66B -174(5)
C55 P4 C61B C66B -52.3(12)
Pd4 P4 C61B C66B 70.1(12)
C66B C61B C62B C63B 0.0
P4 C61B C62B C63B 178.2(15)
C61B C62B C63B C64B 0.0
C62B C63B C64B C65B 0.0
C63B C64B C65B C66B 0.0
C64B C65B C66B C61B 0.0
C62B C61B C66B C65B 0.0
P4 C61B C66B C65B -178.1(15)
C72 C67 C68 C69 0.9(12)
P4 C67 C68 C69 -178.0(8)
C67 C68 C69 C70 -3.1(19)
C68 C69 C70 C71 5(2)
C69 C70 C71 C72 -4.6(18)
C68 C67 C72 C71 -0.6(10)
P4 C67 C72 C71 178.4(6)
C70 C71 C72 C67 2.4(13)
C85 P5 C73 C78 -110.9(3)
C79 P5 C73 C78 144.1(3)
Pd5 P5 C73 C78 11.9(4)
C85 P5 C73 C74 69.8(4)
C79 P5 C73 C74 -35.2(4)
Pd5 P5 C73 C74 -167.5(3)
C78 C73 C74 C75 2.0(6)
P5 C73 C74 C75 -178.7(3)
C73 C74 C75 C76 -0.9(7)
C74 C75 C76 C77 -0.5(7)
C75 C76 C77 C78 1.0(7)
C76 C77 C78 C73 0.1(7)
C74 C73 C78 C77 -1.6(6)
P5 C73 C78 C77 179.1(3)
C85 P5 C79 C80 -150.7(4)
C73 P5 C79 C80 -42.7(4)
Pd5 P5 C79 C80 84.9(4)
C85 P5 C79 C84 33.9(4)
C73 P5 C79 C84 141.9(4)
Pd5 P5 C79 C84 -90.5(4)
C84 C79 C80 C81 -0.5(7)
P5 C79 C80 C81 -176.0(4)
C79 C80 C81 C82 0.7(8)
C80 C81 C82 C83 0.0(8)
C81 C82 C83 C84 -0.8(8)
C80 C79 C84 C83 -0.4(7)
P5 C79 C84 C83 175.1(4)
C82 C83 C84 C79 1.0(8)
C73 P5 C85 C90 139.7(3)
C79 P5 C85 C90 -114.3(3)
Pd5 P5 C85 C90 16.1(3)
C73 P5 C85 C86 -43.4(4)
C79 P5 C85 C86 62.7(4)
Pd5 P5 C85 C86 -167.0(3)
C90 C85 C86 C87 -1.1(6)
P5 C85 C86 C87 -178.0(3)
C85 C86 C87 C88 0.9(6)
C86 C87 C88 C89 0.1(7)
C87 C88 C89 C90 -1.1(7)
C88 C89 C90 C85 0.9(7)
C86 C85 C90 C89 0.1(6)
P5 C85 C90 C89 177.2(3)
Pd3 P6 C91 Si1 -0.1(9)
Pd4 P6 C91 Si1 -178.4(6)
Pd1 P6 C91 Si1 -139.3(4)
Pd2 P6 C91 Si1 142.9(4)
Pd3 P6 C91 Pd4 178.3(4)
Pd1 P6 C91 Pd4 39.14(19)
Pd2 P6 C91 Pd4 -38.62(19)
C94 Si1 C91 P6 -7.5(6)
C93 Si1 C91 P6 111.7(5)
C92 Si1 C91 P6 -126.1(5)
C94 Si1 C91 Pd4 174.7(4)
C93 Si1 C91 Pd4 -66.1(4)
C92 Si1 C91 Pd4 56.1(4)
P4 Pd4 C91 P6 175.28(10)
P7 Pd4 C91 P6 -2.1(3)
Pd1 Pd4 C91 P6 -27.08(15)
Pd2 Pd4 C91 P6 26.55(15)
P4 Pd4 C91 Si1 -6.0(4)
P7 Pd4 C91 Si1 176.6(2)
P6 Pd4 C91 Si1 178.7(5)
Pd1 Pd4 C91 Si1 151.6(3)
Pd2 Pd4 C91 Si1 -154.7(3)
Pd5 P8 C95 Si2 10.2(9)
Pd1 P8 C95 Si2 -134.3(4)
Pd3 P8 C95 Si2 -173.1(5)
Pd2 P8 C95 Si2 148.0(4)
Pd5 P8 C95 Pd3 -176.7(4)
Pd1 P8 C95 Pd3 38.75(18)
Pd2 P8 C95 Pd3 -38.87(18)
C97 Si2 C95 P8 104.9(5)
C96 Si2 C95 P8 -135.1(5)
C98 Si2 C95 P8 -15.9(5)
C97 Si2 C95 Pd3 -65.3(4)
C96 Si2 C95 Pd3 54.7(4)
C98 Si2 C95 Pd3 173.9(3)
P6 Pd3 C95 P8 -0.6(3)
P3 Pd3 C95 P8 177.41(9)
Pd1 Pd3 C95 P8 -26.36(14)
Pd2 Pd3 C95 P8 27.00(14)
P6 Pd3 C95 Si2 173.5(2)
P3 Pd3 C95 Si2 -8.5(4)
P8 Pd3 C95 Si2 174.1(5)
Pd1 Pd3 C95 Si2 147.8(3)
Pd2 Pd3 C95 Si2 -158.9(3)
Pd4 P7 C99 Si3 7.8(9)
Pd1 P7 C99 Si3 -135.7(4)
Pd5 P7 C99 Si3 -175.2(6)
Pd2 P7 C99 Si3 146.5(4)
Pd4 P7 C99 Pd5 -177.1(4)
Pd1 P7 C99 Pd5 39.4(2)
Pd2 P7 C99 Pd5 -38.28(18)
C102 Si3 C99 P7 -0.6(6)
C100 Si3 C99 P7 -121.5(5)
C101 Si3 C99 P7 118.6(5)
C102 Si3 C99 Pd5 -173.8(4)
C100 Si3 C99 Pd5 65.3(4)
C101 Si3 C99 Pd5 -54.6(4)
P8 Pd5 C99 P7 -3.4(3)
P5 Pd5 C99 P7 174.16(10)
Pd1 Pd5 C99 P7 -26.75(15)
Pd2 Pd5 C99 P7 26.67(15)
P8 Pd5 C99 Si3 172.7(2)
P5 Pd5 C99 Si3 -9.8(4)
P7 Pd5 C99 Si3 176.0(5)
Pd1 Pd5 C99 Si3 149.3(3)
Pd2 Pd5 C99 Si3 -157.3(3)
C108 C103 C104 C105 0.0
C109 C103 C104 C105 179.1(4)
C103 C104 C105 C106 0.0
C104 C105 C106 C107 0.0
C105 C106 C107 C108 0.0
C106 C107 C108 C103 0.0
C104 C103 C108 C107 0.0
C109 C103 C108 C107 -179.1(4)
C115 C110 C111 C112 0.0
C116 C110 C111 C112 178.3(13)
C110 C111 C112 C113 0.0
C111 C112 C113 C114 0.0
C112 C113 C114 C115 0.0
C113 C114 C115 C110 0.0
C111 C110 C115 C114 0.0
C116 C110 C115 C114 -178.4(12)
C123 C117 C118 C119 -173(2)
C122 C117 C118 C119 0.0
C117 C118 C119 C120 0.0
C118 C119 C120 C121 0.0
C119 C120 C121 C122 0.0
C120 C121 C122 C117 0.0
C123 C117 C122 C121 173.7(18)
C118 C117 C122 C121 0.0
C129 C124 C125 C126 0.0
C130 C124 C125 C126 -169.2(12)
C124 C125 C126 C127 0.0
C125 C126 C127 C128 0.0
C126 C127 C128 C129 0.0
C127 C128 C129 C124 0.0
C125 C124 C129 C128 0.0
C130 C124 C129 C128 167.0(15)
